data_7123434
loop_
_publ_author_name
'Liu, Zhiwei'
'Wang, Wei'
'Tang, Jinkui'
'Li, Weiqi'
'Yin, Weiye'
'Fang, Xikui'

_publ_section_title
;
 Chain length effect in the functionalization of polyoxometalates with
 \a,\w-alkyldiphosphonates
;
_journal_name_full 'Chemical Communications'
_journal_paper_doi 10.1039/C9CC02854D
_journal_year 2019
_chemical_formula_sum 'C54 H248 Mn12 N20 Na2 O196 P8 W38'
_chemical_formula_weight 12254.03
_chemical_name_systematic
; 
 ? 
;
_space_group_crystal_system monoclinic
_space_group_IT_number 15
_space_group_name_Hall '-C 2yc'
_space_group_name_H-M_alt 'C 1 2/c 1'
_symmetry_space_group_name_Hall '-C 2yc'
_symmetry_space_group_name_H-M 'C 1 2/c 1'
_atom_sites_solution_hydrogens geom
_atom_sites_solution_primary direct
_atom_sites_solution_secondary difmap
_audit_creation_method SHELXL-2013
_audit_update_record
;
2018-01-02 deposited with the CCDC.    2019-05-13 downloaded from the CCDC.
;
_cell_angle_alpha 90
_cell_angle_beta 95.5062(16)
_cell_angle_gamma 90
_cell_formula_units_Z 8
_cell_length_a 38.5337(5)
_cell_length_b 27.5478(4)
_cell_length_c 47.9165(12)
_cell_measurement_reflns_used 11930
_cell_measurement_temperature 173(2)
_cell_measurement_theta_max 23.74
_cell_measurement_theta_min 2.15
_cell_volume 50629.6(16)
_computing_cell_refinement 'Bruker APEX2'
_computing_data_collection 'Bruker APEX2'
_computing_data_reduction 'Bruker SAINT'
_computing_molecular_graphics 'Bruker SHELXTL'
_computing_publication_material 'Bruker SHELXTL'
_computing_structure_refinement 'SHELXL-2013 (Sheldrick, 2013)'
_computing_structure_solution 'SHELXS-97 (Sheldrick 2008)'
_diffrn_ambient_temperature 173(2)
_diffrn_measured_fraction_theta_full 0.998
_diffrn_measured_fraction_theta_max 0.871
_diffrn_measurement_device_type 'CCD area detector'
_diffrn_measurement_method '\f and \w scans'
_diffrn_radiation_type MoK\a
_diffrn_radiation_wavelength 0.71073
_diffrn_reflns_av_R_equivalents 0.0903
_diffrn_reflns_av_unetI/netI 0.1528
_diffrn_reflns_Laue_measured_fraction_full 0.998
_diffrn_reflns_Laue_measured_fraction_max 0.871
_diffrn_reflns_limit_h_max 42
_diffrn_reflns_limit_h_min -51
_diffrn_reflns_limit_k_max 32
_diffrn_reflns_limit_k_min -37
_diffrn_reflns_limit_l_max 60
_diffrn_reflns_limit_l_min -64
_diffrn_reflns_number 122401
_diffrn_reflns_point_group_measured_fraction_full 0.998
_diffrn_reflns_point_group_measured_fraction_max 0.871
_diffrn_reflns_theta_full 25.242
_diffrn_reflns_theta_max 28.703
_diffrn_reflns_theta_min 2.907
_diffrn_source 'sealed tube'
_exptl_absorpt_coefficient_mu 17.920
_exptl_absorpt_correction_T_max 0.8021
_exptl_absorpt_correction_T_min 0.6305
_exptl_absorpt_correction_type multi-scan
_exptl_absorpt_process_details 'Bruker SADABS, 2006/1'
_exptl_crystal_colour brown
_exptl_crystal_density_diffrn 3.215
_exptl_crystal_density_method 'not measured'
_exptl_crystal_description prism
_exptl_crystal_F_000 44272
_exptl_crystal_size_max 0.120
_exptl_crystal_size_mid 0.070
_exptl_crystal_size_min 0.060
_refine_diff_density_max 5.346
_refine_diff_density_min -4.028
_refine_diff_density_rms 0.460
_refine_ls_extinction_method none
_refine_ls_goodness_of_fit_ref 1.124
_refine_ls_hydrogen_treatment constr
_refine_ls_matrix_type full
_refine_ls_number_parameters 1590
_refine_ls_number_reflns 56996
_refine_ls_number_restraints 52
_refine_ls_restrained_S_all 1.123
_refine_ls_R_factor_all 0.2106
_refine_ls_R_factor_gt 0.1356
_refine_ls_shift/su_max 0.001
_refine_ls_shift/su_mean 0.000
_refine_ls_structure_factor_coef Fsqd
_refine_ls_weighting_details 'w=1/[\s^2^(Fo^2^)+(0.0135P)^2^+15961.5771P] where P=(Fo^2^+2Fc^2^)/3'
_refine_ls_weighting_scheme calc
_refine_ls_wR_factor_gt 0.2412
_refine_ls_wR_factor_ref 0.2769
_reflns_Friedel_coverage 0.000
_reflns_number_gt 32413
_reflns_number_total 56996
_reflns_threshold_expression 'I > 2\s(I)'
_cod_data_source_file c9cc02854d2.cif
_cod_data_source_block C5-lzw
_cod_original_cell_volume 50629.5(16)
_cod_database_code 7123434
_shelx_space_group_comment
; 
The symmetry employed for this shelxl refinement is uniquely defined 
by the following loop, which should always be used as a source of 
symmetry information in preference to the above space-group names. 
They are only intended as comments. 
;
_shelx_estimated_absorpt_t_min 0.222
_shelx_estimated_absorpt_t_max 0.413

loop_
_space_group_symop_operation_xyz
'x, y, z'
'-x, y, -z+1/2'
'x+1/2, y+1/2, z'
'-x+1/2, y+1/2, -z+1/2'
'-x, -y, -z'
'x, -y, z-1/2'
'-x+1/2, -y+1/2, -z'
'x+1/2, -y+1/2, z-1/2'

loop_
_atom_site_label
_atom_site_type_symbol
_atom_site_fract_x
_atom_site_fract_y
_atom_site_fract_z
_atom_site_U_iso_or_equiv
_atom_site_adp_type
_atom_site_occupancy
_atom_site_site_symmetry_order
_atom_site_calc_flag
_atom_site_refinement_flags_posn
_atom_site_refinement_flags_adp
_atom_site_refinement_flags_occupancy
_atom_site_disorder_assembly
_atom_site_disorder_group
Mn1 Mn 0.75172(13) 0.32533(18) 0.13674(12) 0.0346(12) Uani 1 1 d . . . . .
Mn2 Mn 0.71146(15) 0.2424(2) 0.09952(13) 0.0421(14) Uani 1 1 d . . . . .
Mn3 Mn 0.74713(13) 0.21617(19) 0.16035(13) 0.0360(13) Uani 1 1 d . . . . .
Mn4 Mn 0.78372(14) 0.24324(19) 0.11410(13) 0.0400(14) Uani 1 1 d . . . . .
Mn5 Mn 1.04863(13) 0.2889(2) 0.16268(13) 0.0399(14) Uani 1 1 d . . . . .
Mn6 Mn 1.07034(14) 0.2639(2) 0.10185(13) 0.0464(15) Uani 1 1 d . . . . .
Mn7 Mn 1.03818(13) 0.1807(2) 0.13788(12) 0.0370(13) Uani 1 1 d . . . . .
Mn8 Mn 1.00117(13) 0.26355(19) 0.11541(13) 0.0388(13) Uani 1 1 d . . . . .
Mn9 Mn 0.82101(13) 0.05831(19) 0.10550(12) 0.0334(12) Uani 1 1 d . . . . .
Mn10 Mn 0.91012(13) 0.07952(18) 0.09362(12) 0.0316(12) Uani 1 1 d . . . . .
Mn11 Mn 0.96314(15) 0.4488(2) 0.10834(14) 0.0438(15) Uani 1 1 d . . . . .
Mn12 Mn 0.87134(13) 0.42697(19) 0.09355(13) 0.0370(13) Uani 1 1 d . . . . .
W1 W 0.59544(5) 0.23250(9) 0.17279(5) 0.0656(6) Uani 1 1 d . . . . .
W2 W 0.59921(4) 0.35781(8) 0.14467(4) 0.0616(5) Uani 1 1 d . . . . .
W3 W 0.64115(4) 0.33007(8) 0.21567(4) 0.0565(5) Uani 1 1 d . . . . .
W4 W 0.63158(5) 0.18876(8) 0.11448(5) 0.0649(6) Uani 1 1 d . . . . .
W5 W 0.63506(5) 0.31293(8) 0.08690(4) 0.0565(5) Uani 1 1 d . . . . .
W6 W 0.67762(4) 0.40244(6) 0.12697(4) 0.0462(4) Uani 1 1 d . . . . .
W7 W 0.71915(4) 0.37456(6) 0.19710(4) 0.0442(4) Uani 1 1 d . . . . .
W8 W 0.71468(4) 0.25834(7) 0.22267(4) 0.0477(4) Uani 1 1 d . . . . .
W9 W 0.66961(5) 0.16264(7) 0.18053(5) 0.0570(5) Uani 1 1 d . . . . .
W10 W 1.19327(5) 0.15014(9) 0.14824(5) 0.0435(5) Uani 0.8 1 d D . P A 1
W11 W 1.16766(5) 0.17745(8) 0.21929(5) 0.0397(5) Uani 0.8 1 d D . P A 1
W12 W 1.20329(5) 0.27536(9) 0.17670(5) 0.0440(5) Uani 0.8 1 d D . P A 1
W13 W 1.09495(7) 0.24726(7) 0.22578(6) 0.0343(5) Uani 0.8 1 d D . P A 1
W14 W 1.13053(6) 0.34418(7) 0.18447(5) 0.0405(5) Uani 0.8 1 d D . P A 1
W15 W 1.15357(6) 0.32039(9) 0.11858(5) 0.0469(6) Uani 0.8 1 d D . P A 1
W16 W 1.14455(6) 0.19659(9) 0.09042(5) 0.0442(5) Uani 0.8 1 d D . P A 1
W17 W 1.11117(5) 0.10566(8) 0.12888(5) 0.0352(5) Uani 0.8 1 d D . P A 1
W18 W 1.08604(7) 0.13175(8) 0.19917(6) 0.0310(5) Uani 0.8 1 d D . P A 1
W10B W 1.1882(2) 0.1260(4) 0.1400(2) 0.0435(5) Uani 0.2 1 d D . P A 2
W11B W 1.1663(2) 0.1570(3) 0.2119(2) 0.0397(5) Uani 0.2 1 d D . P A 2
W12B W 1.2047(2) 0.2508(4) 0.1686(2) 0.0440(5) Uani 0.2 1 d D . P A 2
W13B W 1.0977(3) 0.2322(4) 0.2212(3) 0.0343(5) Uani 0.2 1 d D . P A 2
W14B W 1.1357(3) 0.3252(3) 0.1780(2) 0.0405(5) Uani 0.2 1 d D . P A 2
W15B W 1.1552(3) 0.2971(4) 0.1115(2) 0.0469(6) Uani 0.2 1 d D . P A 2
W16B W 1.1388(3) 0.1750(4) 0.0829(2) 0.0442(5) Uani 0.2 1 d D . P A 2
W17B W 1.1029(3) 0.0900(4) 0.1237(2) 0.0352(5) Uani 0.2 1 d D . P A 2
W18B W 1.0816(4) 0.1188(4) 0.1944(3) 0.0310(5) Uani 0.2 1 d D . P A 2
W19 W 0.91768(6) -0.12108(6) 0.04595(5) 0.0680(6) Uani 1 1 d . . . . .
W20 W 0.85207(7) -0.06179(8) 0.00644(4) 0.0720(7) Uani 1 1 d . . . . .
W21 W 0.83266(5) -0.14195(6) 0.05704(4) 0.0558(5) Uani 1 1 d . . . . .
W22 W 0.93793(4) -0.08813(6) 0.12042(4) 0.0500(5) Uani 1 1 d . . . . .
W23 W 0.85308(4) -0.10966(5) 0.13163(4) 0.0406(4) Uani 1 1 d . . . . .
W24 W 0.78184(4) -0.04516(6) 0.08947(4) 0.0421(4) Uani 1 1 d . . . . .
W25 W 0.80067(5) 0.03365(7) 0.03901(4) 0.0529(5) Uani 1 1 d . . . . .
W26 W 0.89270(5) 0.05719(7) 0.02625(4) 0.0543(5) Uani 1 1 d . . . . .
W27 W 0.95791(5) -0.00110(6) 0.06497(4) 0.0537(5) Uani 1 1 d . . . . .
W28 W 0.88949(4) 0.00287(5) 0.14880(3) 0.0350(3) Uani 1 1 d . . . . .
W29 W 0.85385(6) 0.62689(9) 0.04440(5) 0.0500(7) Uani 0.85 1 d D . P B 1
W30 W 0.91264(6) 0.56774(9) 0.00660(5) 0.0471(6) Uani 0.85 1 d D . P B 1
W31 W 0.94173(5) 0.64794(7) 0.05777(5) 0.0494(6) Uani 0.85 1 d D . P B 1
W32 W 0.81737(7) 0.50670(10) 0.06229(5) 0.0371(6) Uani 0.85 1 d D . P B 1
W33 W 0.87593(6) 0.44907(9) 0.02597(5) 0.0387(5) Uani 0.85 1 d D . P B 1
W34 W 0.97106(5) 0.47329(8) 0.04129(4) 0.0384(5) Uani 0.85 1 d D . P B 1
W35 W 0.99910(5) 0.55239(7) 0.09254(5) 0.0383(5) Uani 0.85 1 d D . P B 1
W36 W 0.93526(5) 0.61696(7) 0.13216(5) 0.0434(5) Uani 0.85 1 d D . P B 1
W37 W 0.84824(6) 0.59408(8) 0.11849(5) 0.0450(6) Uani 0.85 1 d D . P B 1
W38 W 0.90318(5) 0.50397(7) 0.14853(4) 0.0368(4) Uani 0.85 1 d D . P B 1
W29B W 0.8497(4) 0.6331(6) 0.0559(3) 0.0500(7) Uani 0.15 1 d D . P B 2
W30B W 0.9092(4) 0.5766(5) 0.0185(3) 0.0471(6) Uani 0.15 1 d D . P B 2
W31B W 0.9351(3) 0.6554(5) 0.0726(3) 0.0494(6) Uani 0.15 1 d D . P B 2
W32B W 0.8142(5) 0.5117(7) 0.0710(4) 0.0371(6) Uani 0.15 1 d D . P B 2
W33B W 0.8728(4) 0.4572(6) 0.0345(3) 0.0387(5) Uani 0.15 1 d D . P B 2
W34B W 0.9676(3) 0.4816(5) 0.0531(3) 0.0384(5) Uani 0.15 1 d D . P B 2
W35B W 0.9924(3) 0.5587(4) 0.1062(3) 0.0383(5) Uani 0.15 1 d D . P B 2
W36B W 0.9262(3) 0.6204(4) 0.1459(3) 0.0434(5) Uani 0.15 1 d D . P B 2
W37B W 0.8413(4) 0.5968(6) 0.1286(3) 0.0450(6) Uani 0.15 1 d D . P B 2
W38B W 0.8947(3) 0.5054(5) 0.1588(3) 0.0368(4) Uani 0.15 1 d D . P B 2
P1 P 0.8115(2) 0.1532(3) 0.1464(2) 0.039(2) Uani 1 1 d . . . . .
P2 P 0.9561(2) 0.1737(3) 0.1249(2) 0.040(2) Uani 1 1 d . . . . .
P3 P 0.9812(3) 0.3534(4) 0.1481(3) 0.048(3) Uani 1 1 d . . . . .
P4 P 0.8308(3) 0.3328(3) 0.1237(3) 0.047(3) Uani 1 1 d . . . . .
P5 P 0.6743(2) 0.2833(3) 0.15505(18) 0.0250(17) Uani 1 1 d . U . . .
P6 P 1.1203(2) 0.2221(4) 0.1576(2) 0.034(2) Uani 1 1 d . . . . .
P7 P 0.8705(2) -0.0293(3) 0.07722(17) 0.0214(16) Uani 1 1 d . U . . .
P8 P 0.9073(2) 0.5356(3) 0.07797(18) 0.0252(17) Uani 1 1 d . U . . .
O1 O 0.5537(10) 0.2195(14) 0.1835(8) 0.097(12) Uiso 1 1 d . . . . .
O2 O 0.5608(8) 0.3885(11) 0.1453(6) 0.062(8) Uiso 1 1 d . . . . .
O3 O 0.6171(8) 0.3491(12) 0.2403(7) 0.069(9) Uiso 1 1 d . . . . .
O4 O 0.6168(7) 0.2727(10) 0.2030(6) 0.056(8) Uiso 1 1 d . . . . .
O5 O 0.6190(7) 0.3590(10) 0.1829(6) 0.057(8) Uiso 1 1 d . . . . .
O6 O 0.5865(7) 0.2922(10) 0.1527(6) 0.056(8) Uiso 1 1 d . . . . .
O7 O 0.5939(8) 0.1994(12) 0.1373(7) 0.069(9) Uiso 1 1 d . . . . .
O8 O 0.6222(8) 0.1777(11) 0.1892(7) 0.067(9) Uiso 1 1 d . . . . .
O9 O 0.6728(8) 0.2875(11) 0.2363(7) 0.067(9) Uiso 1 1 d . . . . .
O10 O 0.6772(7) 0.3784(10) 0.2170(6) 0.053(7) Uiso 1 1 d . . . . .
O11 O 0.6293(7) 0.4099(10) 0.1374(6) 0.051(7) Uiso 1 1 d . . . . .
O12 O 0.5981(8) 0.3409(11) 0.1080(7) 0.067(9) Uiso 1 1 d . . . . .
O13 O 0.6131(8) 0.1488(11) 0.0923(7) 0.064(8) Uiso 1 1 d . . . . .
O14 O 0.6487(8) 0.1443(12) 0.1427(7) 0.071(9) Uiso 1 1 d . . . . .
O15 O 0.6739(9) 0.1060(13) 0.1965(8) 0.082(10) Uiso 1 1 d . . . . .
O16 O 0.6851(7) 0.2060(10) 0.2103(6) 0.048(7) Uiso 1 1 d . . . . .
O17 O 0.7354(7) 0.2386(11) 0.2524(6) 0.058(8) Uiso 1 1 d . . . . .
O18 O 0.7325(7) 0.3244(9) 0.2230(5) 0.044(6) Uiso 1 1 d . . . . .
O19 O 0.7407(7) 0.4233(10) 0.2120(6) 0.051(7) Uiso 1 1 d . . . . .
O20 O 0.6898(6) 0.4037(9) 0.1657(5) 0.044(6) Uiso 1 1 d . . . . .
O21 O 0.6863(7) 0.4606(10) 0.1183(6) 0.053(7) Uiso 1 1 d . . . . .
O22 O 0.6553(7) 0.3760(10) 0.0917(6) 0.055(7) Uiso 1 1 d . . . . .
O23 O 0.6177(8) 0.3174(11) 0.0536(7) 0.067(9) Uiso 1 1 d . . . . .
O24 O 0.6188(8) 0.2500(11) 0.0983(6) 0.060(8) Uiso 1 1 d . . . . .
O25 O 0.6522(7) 0.2392(10) 0.1548(6) 0.055(7) Uiso 1 1 d . . . . .
O26 O 0.6822(6) 0.3022(8) 0.1845(5) 0.035(6) Uiso 1 1 d . . . . .
O27 O 0.6554(6) 0.3218(9) 0.1367(5) 0.039(6) Uiso 1 1 d . . . . .
O28 O 0.7074(6) 0.2719(9) 0.1424(5) 0.038(6) Uiso 1 1 d . . . . .
O29 O 0.6748(7) 0.1949(10) 0.1031(6) 0.058(8) Uiso 1 1 d . . . . .
O30 O 0.7099(7) 0.1709(10) 0.1636(6) 0.053(7) Uiso 1 1 d . . . . .
O31 O 0.7430(6) 0.2401(9) 0.1958(5) 0.041(6) Uiso 1 1 d . . . . .
O32 O 0.7473(6) 0.3504(8) 0.1724(5) 0.031(5) Uiso 1 1 d . . . . .
O33 O 0.7190(6) 0.3728(9) 0.1224(5) 0.041(6) Uiso 1 1 d . . . . .
O34 O 0.6787(7) 0.2866(10) 0.0838(6) 0.051(7) Uiso 1 1 d . . . . .
O35 O 0.7782(6) 0.2679(8) 0.1493(5) 0.036(6) Uiso 1 1 d . . . . .
O36 O 0.7492(6) 0.2888(8) 0.1016(5) 0.035(5) Uiso 1 1 d . . . . .
O37 O 0.7466(6) 0.2034(8) 0.1204(5) 0.033(5) Uiso 1 1 d . . . . .
O38 O 0.7295(8) 0.2160(11) 0.0621(7) 0.065(8) Uiso 1 1 d . . . . .
O39 O 0.7853(8) 0.2172(11) 0.0770(7) 0.064(8) Uiso 1 1 d . . . . .
O40 O 0.7992(7) 0.3620(10) 0.1314(6) 0.054(7) Uiso 1 1 d . . . . .
O41 O 0.8200(6) 0.2873(9) 0.1067(5) 0.038(6) Uiso 1 1 d . . . . .
O42 O 0.8179(6) 0.1988(9) 0.1271(5) 0.043(6) Uiso 1 1 d . . . . .
O43 O 0.7858(6) 0.1669(8) 0.1686(5) 0.037(6) Uiso 1 1 d . . . . .
O44 O 1.2457(10) 0.2852(14) 0.1861(8) 0.090(11) Uiso 1 1 d . . . . .
O45 O 1.2317(8) 0.1185(11) 0.1480(7) 0.065(9) Uiso 1 1 d . . . . .
O46 O 1.1973(7) 0.1567(10) 0.2445(6) 0.056(8) Uiso 1 1 d . . . . .
O47 O 1.1897(8) 0.2344(12) 0.2050(7) 0.070(9) Uiso 1 1 d . . . . .
O48 O 1.2063(7) 0.2172(10) 0.1568(6) 0.050(7) Uiso 1 1 d . . . . .
O49 O 1.1826(7) 0.1481(10) 0.1861(6) 0.048(7) Uiso 1 1 d . . . . .
O50 O 1.1326(7) 0.1255(10) 0.2181(6) 0.054(7) Uiso 1 1 d . . . . .
O51 O 1.1397(7) 0.2154(10) 0.2389(6) 0.055(7) Uiso 1 1 d . . . . .
O52 O 1.1808(8) 0.3248(11) 0.1919(7) 0.064(8) Uiso 1 1 d . . . . .
O53 O 1.1981(8) 0.3016(11) 0.1416(6) 0.061(8) Uiso 1 1 d . . . . .
O54 O 1.1864(7) 0.1640(10) 0.1097(6) 0.057(8) Uiso 1 1 d . . . . .
O55 O 1.1620(7) 0.0991(10) 0.1381(6) 0.052(7) Uiso 1 1 d . . . . .
O56 O 1.0825(7) 0.2654(10) 0.2553(6) 0.055(7) Uiso 1 1 d . . . . .
O57 O 1.0795(7) 0.1800(9) 0.2256(5) 0.045(6) Uiso 1 1 d . . . . .
O58 O 1.0671(6) 0.0811(9) 0.2128(5) 0.041(6) Uiso 1 1 d . . . . .
O59 O 1.1072(5) 0.1031(7) 0.1679(4) 0.023(4) Uiso 1 1 d . . . . .
O60 O 1.0997(7) 0.0478(10) 0.1190(6) 0.052(7) Uiso 1 1 d . . . . .
O61 O 1.1250(7) 0.1312(10) 0.0942(6) 0.056(8) Uiso 1 1 d . . . . .
O62 O 1.1536(9) 0.1913(13) 0.0557(7) 0.079(10) Uiso 1 1 d . . . . .
O63 O 1.1610(7) 0.2556(10) 0.1011(6) 0.049(7) Uiso 1 1 d . . . . .
O64 O 1.1666(9) 0.3558(13) 0.0936(8) 0.085(11) Uiso 1 1 d . . . . .
O65 O 1.1446(8) 0.3593(11) 0.1478(6) 0.059(8) Uiso 1 1 d . . . . .
O66 O 1.1303(8) 0.3961(11) 0.2001(7) 0.067(9) Uiso 1 1 d . . . . .
O67 O 1.1238(7) 0.3007(9) 0.2145(6) 0.047(7) Uiso 1 1 d . . . . .
O68 O 1.1182(6) 0.2014(9) 0.1875(5) 0.038(6) Uiso 1 1 d . . . . .
O69 O 1.1352(7) 0.1835(10) 0.1383(6) 0.056(8) Uiso 1 1 d . . . . .
O70 O 1.1426(8) 0.2674(11) 0.1570(6) 0.058(8) Uiso 1 1 d . . . . .
O71 O 1.0826(6) 0.2340(8) 0.1448(5) 0.036(6) Uiso 1 1 d . . . . .
O72 O 1.0682(6) 0.1340(9) 0.1235(5) 0.040(6) Uiso 1 1 d . . . . .
O73 O 1.0504(6) 0.1540(9) 0.1728(5) 0.042(6) Uiso 1 1 d . . . . .
O74 O 1.0616(8) 0.2641(11) 0.1989(6) 0.059(8) Uiso 1 1 d . . . . .
O75 O 1.0871(7) 0.3354(9) 0.1680(5) 0.046(6) Uiso 1 1 d . . . . .
O76 O 1.1088(7) 0.3102(10) 0.1063(6) 0.056(8) Uiso 1 1 d . . . . .
O77 O 1.1007(6) 0.2207(9) 0.0861(5) 0.040(6) Uiso 1 1 d . . . . .
O78 O 1.0402(6) 0.3039(8) 0.1228(5) 0.037(6) Uiso 1 1 d . . . . .
O79 O 1.0325(6) 0.2161(9) 0.1036(5) 0.040(6) Uiso 1 1 d . . . . .
O80 O 1.0157(6) 0.2378(8) 0.1514(5) 0.036(6) Uiso 1 1 d . . . . .
O81 O 1.0454(7) 0.2916(9) 0.0629(5) 0.042(6) Uiso 1 1 d . . . . .
O82 O 0.9916(7) 0.2905(10) 0.0761(6) 0.048(7) Uiso 1 1 d . . . . .
O83 O 1.0103(7) 0.3390(10) 0.1706(6) 0.050(7) Uiso 1 1 d . . . . .
O84 O 0.9714(7) 0.3103(10) 0.1285(6) 0.052(7) Uiso 1 1 d . . . . .
O85 O 0.9632(6) 0.2208(8) 0.1076(5) 0.032(5) Uiso 1 1 d . . . . .
O86 O 0.9896(6) 0.1450(9) 0.1323(5) 0.039(6) Uiso 1 1 d . . . . .
O87 O 0.8115(8) -0.1964(11) 0.0538(7) 0.064(8) Uiso 1 1 d . . . . .
O88 O 0.8399(9) -0.0661(13) -0.0277(7) 0.079(10) Uiso 1 1 d . . . . .
O89 O 0.9483(9) -0.1626(12) 0.0365(7) 0.076(10) Uiso 1 1 d . . . . .
O90 O 0.8812(7) -0.1640(10) 0.0508(6) 0.051(7) Uiso 1 1 d . . . . .
O91 O 0.8944(7) -0.1012(10) 0.0110(6) 0.055(7) Uiso 1 1 d . . . . .
O92 O 0.8279(8) -0.1213(11) 0.0191(6) 0.060(8) Uiso 1 1 d . . . . .
O93 O 0.9276(7) -0.1198(11) 0.0859(6) 0.058(8) Uiso 1 1 d . . . . .
O94 O 0.9427(7) -0.0589(10) 0.0475(6) 0.054(7) Uiso 1 1 d . . . . .
O95 O 0.8805(7) -0.0083(10) 0.0092(6) 0.052(7) Uiso 1 1 d . . . . .
O96 O 0.8171(8) -0.0239(11) 0.0186(7) 0.064(8) Uiso 1 1 d . . . . .
O97 O 0.7997(7) -0.0990(9) 0.0658(6) 0.046(7) Uiso 1 1 d . . . . .
O98 O 0.8497(7) -0.1411(9) 0.0971(6) 0.046(7) Uiso 1 1 d . . . . .
O99 O 0.8679(7) -0.0707(9) 0.0555(5) 0.045(6) Uiso 1 1 d . . . . .
O100 O 0.8355(6) -0.0068(9) 0.0768(5) 0.040(6) Uiso 1 1 d . . . . .
O101 O 0.8956(6) 0.0095(8) 0.0680(5) 0.033(5) Uiso 1 1 d . . . . .
O102 O 0.8837(6) -0.0473(8) 0.1061(5) 0.036(6) Uiso 1 1 d . . . . .
O103 O 0.8373(7) -0.1503(10) 0.1524(6) 0.054(7) Uiso 1 1 d . . . . .
O104 O 0.8132(6) -0.0764(9) 0.1191(5) 0.041(6) Uiso 1 1 d . . . . .
O105 O 0.7423(7) -0.0667(10) 0.0946(6) 0.051(7) Uiso 1 1 d . . . . .
O106 O 0.7708(7) -0.0142(10) 0.0539(6) 0.052(7) Uiso 1 1 d . . . . .
O107 O 0.7725(8) 0.0604(11) 0.0139(7) 0.063(8) Uiso 1 1 d . . . . .
O108 O 0.8445(6) 0.0598(9) 0.0318(5) 0.042(6) Uiso 1 1 d . . . . .
O109 O 0.8949(9) 0.0892(13) -0.0031(7) 0.078(10) Uiso 1 1 d . . . . .
O110 O 0.9378(7) 0.0324(10) 0.0305(6) 0.050(7) Uiso 1 1 d . . . . .
O111 O 1.0015(9) -0.0014(13) 0.0598(7) 0.078(10) Uiso 1 1 d . . . . .
O112 O 0.9570(7) -0.0387(9) 0.0990(5) 0.044(6) Uiso 1 1 d . . . . .
O113 O 0.9745(8) -0.1172(11) 0.1344(7) 0.065(8) Uiso 1 1 d . . . . .
O114 O 0.9016(8) -0.1285(11) 0.1338(6) 0.059(8) Uiso 1 1 d . . . . .
O115 O 0.9317(7) -0.0410(9) 0.1484(5) 0.045(6) Uiso 1 1 d . . . . .
O116 O 0.8663(7) -0.0602(9) 0.1565(6) 0.046(7) Uiso 1 1 d . . . . .
O117 O 0.7843(6) 0.0124(9) 0.1086(5) 0.042(6) Uiso 1 1 d . . . . .
O118 O 0.7987(7) 0.0744(10) 0.0690(6) 0.049(7) Uiso 1 1 d . . . . .
O119 O 0.9042(6) 0.0983(9) 0.0553(5) 0.040(6) Uiso 1 1 d . . . . .
O120 O 0.9549(6) 0.0558(9) 0.0857(5) 0.038(6) Uiso 1 1 d . . . . .
O121 O 0.9137(6) 0.0448(8) 0.1283(5) 0.033(5) Uiso 1 1 d . . . . .
O122 O 0.8483(5) 0.0285(8) 0.1365(5) 0.029(5) Uiso 1 1 d . . . . .
O123 O 0.8612(6) 0.0940(8) 0.0970(5) 0.035(6) Uiso 1 1 d . . . . .
O124 O 0.8967(7) 0.0249(9) 0.1827(5) 0.044(6) Uiso 1 1 d . . . . .
O125 O 0.7982(6) 0.1114(8) 0.1287(5) 0.029(5) Uiso 1 1 d . . . . .
O126 O 0.9273(6) 0.1457(9) 0.1079(5) 0.043(6) Uiso 1 1 d . . . . .
O127 O 0.9614(9) 0.7033(12) 0.0571(7) 0.072(9) Uiso 1 1 d . . . . .
O128 O 0.9164(8) 0.5727(11) -0.0271(7) 0.066(9) Uiso 1 1 d . . . . .
O129 O 0.8209(9) 0.6655(13) 0.0351(8) 0.083(11) Uiso 1 1 d . . . . .
O130 O 0.9388(9) 0.6297(12) 0.0215(7) 0.072(9) Uiso 1 1 d . . . . .
O131 O 0.8712(8) 0.6086(11) 0.0101(6) 0.063(8) Uiso 1 1 d . . . . .
O132 O 0.8937(8) 0.6705(11) 0.0510(7) 0.064(8) Uiso 1 1 d . . . . .
O133 O 0.8836(6) 0.5140(9) 0.0089(5) 0.039(6) Uiso 1 1 d . . . . .
O134 O 0.8288(7) 0.5686(9) 0.0446(6) 0.046(7) Uiso 1 1 d . . . . .
O135 O 0.8508(7) 0.6269(10) 0.0844(6) 0.050(7) Uiso 1 1 d . . . . .
O136 O 0.9318(7) 0.6460(10) 0.0980(6) 0.048(7) Uiso 1 1 d . . . . .
O137 O 0.9764(8) 0.6044(11) 0.0697(6) 0.058(8) Uiso 1 1 d . . . . .
O138 O 0.9512(7) 0.5292(10) 0.0205(6) 0.054(7) Uiso 1 1 d . . . . .
O139 O 0.9043(7) 0.5786(10) 0.0573(6) 0.053(7) Uiso 1 1 d . . . . .
O140 O 0.8801(7) 0.4976(10) 0.0697(6) 0.048(7) Uiso 1 1 d . . . . .
O141 O 0.9012(5) 0.5543(8) 0.1073(5) 0.028(5) Uiso 1 1 d . . . . .
O142 O 0.9432(6) 0.5150(8) 0.0789(5) 0.037(6) Uiso 1 1 d . . . . .
O143 O 0.8670(7) 0.4176(10) -0.0023(6) 0.056(8) Uiso 1 1 d . . . . .
O144 O 0.8292(7) 0.4758(9) 0.0298(5) 0.045(6) Uiso 1 1 d . . . . .
O145 O 0.7736(7) 0.5100(9) 0.0565(5) 0.044(6) Uiso 1 1 d . . . . .
O146 O 0.8250(6) 0.5460(9) 0.0981(5) 0.043(6) Uiso 1 1 d . . . . .
O147 O 0.8146(9) 0.6237(13) 0.1316(8) 0.083(10) Uiso 1 1 d . . . . .
O148 O 0.8866(8) 0.6339(11) 0.1334(6) 0.061(8) Uiso 1 1 d . . . . .
O149 O 0.9544(9) 0.6602(12) 0.1541(7) 0.072(9) Uiso 1 1 d . . . . .
O150 O 0.9739(8) 0.5830(11) 0.1222(6) 0.058(8) Uiso 1 1 d . . . . .
O151 O 1.0391(8) 0.5763(11) 0.1007(7) 0.068(9) Uiso 1 1 d . . . . .
O152 O 1.0043(7) 0.5232(10) 0.0597(6) 0.052(7) Uiso 1 1 d . . . . .
O153 O 0.9936(7) 0.4489(10) 0.0179(6) 0.053(7) Uiso 1 1 d . . . . .
O154 O 0.9247(6) 0.4474(9) 0.0325(5) 0.041(6) Uiso 1 1 d . . . . .
O155 O 0.9783(7) 0.4345(10) 0.0733(6) 0.053(7) Uiso 1 1 d . . . . .
O156 O 1.0006(6) 0.4957(9) 0.1119(5) 0.040(6) Uiso 1 1 d . . . . .
O157 O 0.9279(8) 0.5677(11) 0.1581(7) 0.066(9) Uiso 1 1 d . . . . .
O158 O 0.8617(6) 0.5497(9) 0.1480(5) 0.040(6) Uiso 1 1 d . . . . .
O159 O 0.8244(7) 0.4512(9) 0.0850(6) 0.047(7) Uiso 1 1 d . . . . .
O160 O 0.8711(7) 0.4074(10) 0.0557(6) 0.048(7) Uiso 1 1 d . . . . .
O161 O 0.9426(8) 0.4776(12) 0.1390(7) 0.070(9) Uiso 1 1 d . . . . .
O162 O 0.8743(7) 0.4622(9) 0.1284(6) 0.047(7) Uiso 1 1 d . . . . .
O163 O 0.9205(7) 0.4122(9) 0.0993(5) 0.045(6) Uiso 1 1 d . . . . .
O164 O 0.9012(8) 0.4827(11) 0.1818(6) 0.060(8) Uiso 1 1 d . . . . .
O165 O 0.9922(7) 0.3968(10) 0.1303(6) 0.054(7) Uiso 1 1 d . . . . .
O166 O 0.8550(7) 0.3631(9) 0.1069(6) 0.046(6) Uiso 1 1 d . . . . .
C1 C 0.8532(10) 0.1374(14) 0.1645(8) 0.043(9) Uiso 1 1 d . . . . .
H1A H 0.8504 0.1086 0.1758 0.051 Uiso 1 1 d R U . . .
H1B H 0.8692 0.1291 0.1508 0.051 Uiso 1 1 d R U . . .
C2 C 0.8687(9) 0.1763(13) 0.1831(8) 0.039(9) Uiso 1 1 d . . . . .
H2A H 0.8533 0.1837 0.1974 0.046 Uiso 1 1 d R U . . .
H2B H 0.8709 0.2054 0.1721 0.046 Uiso 1 1 d R U . . .
C3 C 0.9048(11) 0.1646(17) 0.1978(9) 0.056(11) Uiso 1 1 d . . . . .
H3A H 0.9028 0.1367 0.2099 0.068 Uiso 1 1 d R U . . .
H3B H 0.9137 0.1915 0.2094 0.068 Uiso 1 1 d R U . . .
C4 C 0.9308(10) 0.1507(13) 0.1755(8) 0.041(9) Uiso 1 1 d . . . . .
H4A H 0.9529 0.1408 0.1853 0.049 Uiso 1 1 d R U . . .
H4B H 0.9218 0.1234 0.1642 0.049 Uiso 1 1 d R U . . .
C5 C 0.9376(10) 0.1922(13) 0.1559(8) 0.039(9) Uiso 1 1 d . . . . .
H5A H 0.9531 0.2154 0.1659 0.046 Uiso 1 1 d R U . . .
H5B H 0.9157 0.2086 0.1504 0.046 Uiso 1 1 d R U . . .
C6 C 0.9445(9) 0.3688(13) 0.1651(7) 0.035(8) Uiso 1 1 d . . . . .
H6A H 0.9501 0.3977 0.1762 0.042 Uiso 1 1 d R U . . .
H6B H 0.9260 0.3776 0.1508 0.042 Uiso 1 1 d R U . . .
C7 C 0.9297(10) 0.3302(15) 0.1842(9) 0.048(10) Uiso 1 1 d . . . . .
H7A H 0.9472 0.3237 0.1996 0.057 Uiso 1 1 d R U . . .
H7B H 0.9259 0.3002 0.1737 0.057 Uiso 1 1 d R U . . .
C8 C 0.8974(12) 0.3466(19) 0.1957(10) 0.069(13) Uiso 1 1 d . . . . .
H8A H 0.8908 0.3196 0.2071 0.082 Uiso 1 1 d R U . . .
H8B H 0.9018 0.3743 0.2080 0.082 Uiso 1 1 d R U . . .
C9 C 0.8654(11) 0.3567(16) 0.1743(9) 0.057(11) Uiso 1 1 d . . . . .
H9A H 0.8715 0.3843 0.1632 0.068 Uiso 1 1 d R U . . .
H9B H 0.8456 0.3658 0.1842 0.068 Uiso 1 1 d R U . . .
C10 C 0.8550(10) 0.3136(13) 0.1536(8) 0.041(9) Uiso 1 1 d . . . . .
H10A H 0.8413 0.2907 0.1632 0.049 Uiso 1 1 d R U . . .
H10B H 0.8759 0.2970 0.1489 0.049 Uiso 1 1 d R U . . .
C11 C 0.7611(14) 0.2090(19) 0.0593(11) 0.071(14) Uiso 1 1 d . . . . .
C12 C 0.7698(15) 0.188(2) 0.0312(12) 0.089(18) Uiso 1 1 d . . . . .
H12A H 0.7706 0.1539 0.0334 0.134 Uiso 1 1 d R U . . .
H12B H 0.7926 0.2003 0.0282 0.134 Uiso 1 1 d R U . . .
H12C H 0.7537 0.1967 0.0154 0.134 Uiso 1 1 d R U . . .
C13 C 1.0134(13) 0.3022(18) 0.0613(10) 0.064(13) Uiso 1 1 d . . . . .
C14 C 1.0005(16) 0.329(2) 0.0329(13) 0.10(2) Uiso 1 1 d . . . . .
H14A H 1.0034 0.3632 0.0365 0.149 Uiso 1 1 d R U . . .
H14B H 0.9763 0.3221 0.0280 0.149 Uiso 1 1 d R U . . .
H14C H 1.0136 0.3199 0.0176 0.149 Uiso 1 1 d R U . . .
N1S N 0.6435(13) 0.4733(19) 0.1910(11) 0.103(16) Uiso 1 1 d . . . . .
H1S1 H 0.6511 0.4409 0.1864 0.123 Uiso 1 1 d R U . . .
H1S2 H 0.6491 0.4774 0.2110 0.123 Uiso 1 1 d R U . . .
C1S C 0.6056(15) 0.478(2) 0.1844(12) 0.091(18) Uiso 1 1 d . . . . .
H1S3 H 0.5972 0.5107 0.1871 0.137 Uiso 1 1 d R U . . .
H1S4 H 0.5958 0.4566 0.1971 0.137 Uiso 1 1 d R U . . .
H1S5 H 0.5989 0.4684 0.1654 0.137 Uiso 1 1 d R U . . .
C2S C 0.6651(17) 0.511(2) 0.1799(14) 0.11(2) Uiso 1 1 d . . . . .
H2S1 H 0.6829 0.4929 0.1716 0.166 Uiso 1 1 d R U . . .
H2S2 H 0.6756 0.5329 0.1935 0.166 Uiso 1 1 d R U . . .
H2S3 H 0.6511 0.5280 0.1656 0.166 Uiso 1 1 d R U . . .
N2S N 0.8009(9) 0.4608(14) 0.1412(8) 0.059(10) Uiso 1 1 d . . . . .
H2S4 H 0.8194 0.4756 0.1318 0.071 Uiso 1 1 d R U . . .
H2S5 H 0.7990 0.4270 0.1356 0.071 Uiso 1 1 d R U . . .
C3S C 0.7691(10) 0.4839(14) 0.1327(9) 0.048(10) Uiso 1 1 d . . . . .
H3S1 H 0.7522 0.4736 0.1450 0.073 Uiso 1 1 d R U . . .
H3S2 H 0.7606 0.4764 0.1136 0.073 Uiso 1 1 d R U . . .
H3S3 H 0.7726 0.5183 0.1345 0.073 Uiso 1 1 d R U . . .
C4S C 0.8073(16) 0.466(2) 0.1724(12) 0.097(19) Uiso 1 1 d . . . . .
H4S1 H 0.8037 0.4993 0.1783 0.146 Uiso 1 1 d R U . . .
H4S2 H 0.8311 0.4575 0.1775 0.146 Uiso 1 1 d R U . . .
H4S3 H 0.7922 0.4451 0.1815 0.146 Uiso 1 1 d R U . . .
N3S N 0.7252(10) 0.0998(13) 0.1202(7) 0.062(10) Uiso 1 1 d D . . . .
H3S4 H 0.7500 0.1063 0.1232 0.075 Uiso 1 1 d R U . . .
H3S5 H 0.7135 0.1288 0.1260 0.075 Uiso 1 1 d R U . . .
C5S C 0.7186(13) 0.0613(17) 0.1394(10) 0.076(15) Uiso 1 1 d D . . . .
H5S1 H 0.7139 0.0313 0.1296 0.113 Uiso 1 1 d R U . . .
H5S2 H 0.6987 0.0703 0.1489 0.113 Uiso 1 1 d R U . . .
H5S3 H 0.7385 0.0573 0.1529 0.113 Uiso 1 1 d R U . . .
C6S C 0.7170(15) 0.095(2) 0.0903(10) 0.092(18) Uiso 1 1 d D . . . .
H6S1 H 0.7293 0.0675 0.0833 0.139 Uiso 1 1 d R U . . .
H6S2 H 0.7240 0.1239 0.0815 0.139 Uiso 1 1 d R U . . .
H6S3 H 0.6924 0.0900 0.0862 0.139 Uiso 1 1 d R U . . .
N4S N 0.0627(10) 0.4050(13) 0.1199(8) 0.061(10) Uiso 1 1 d . . . . .
H4S4 H 0.0760 0.3761 0.1252 0.073 Uiso 1 1 d R U . . .
H4S5 H 0.0384 0.3971 0.1214 0.073 Uiso 1 1 d R U . . .
C7S C 0.0752(14) 0.4438(19) 0.1407(12) 0.083(16) Uiso 1 1 d . . . . .
H7S1 H 0.1001 0.4479 0.1425 0.125 Uiso 1 1 d R U . . .
H7S2 H 0.0679 0.4336 0.1583 0.125 Uiso 1 1 d R U . . .
H7S3 H 0.0642 0.4740 0.1352 0.125 Uiso 1 1 d R U . . .
C8S C 0.0658(13) 0.4132(18) 0.0900(10) 0.073(14) Uiso 1 1 d . . . . .
H8S1 H 0.0596 0.4462 0.0854 0.109 Uiso 1 1 d R U . . .
H8S2 H 0.0506 0.3917 0.0789 0.109 Uiso 1 1 d R U . . .
H8S3 H 0.0895 0.4074 0.0863 0.109 Uiso 1 1 d R U . . .
N5S N 0.0620(14) 0.5564(18) 0.0346(12) 0.121(19) Uiso 1 1 d D . . . .
H5S4 H 0.0665 0.5451 0.0161 0.146 Uiso 1 1 d R U . . .
H5S5 H 0.0416 0.5387 0.0395 0.146 Uiso 1 1 d R U . . .
C9S C 0.0516(18) 0.606(2) 0.0308(15) 0.13(3) Uiso 1 1 d D . . . .
H9S1 H 0.0418 0.6172 0.0474 0.194 Uiso 1 1 d R U . . .
H9S2 H 0.0345 0.6093 0.0150 0.194 Uiso 1 1 d R U . . .
H9S3 H 0.0715 0.6261 0.0278 0.194 Uiso 1 1 d R U . . .
C10S C 0.0904(13) 0.5426(18) 0.0548(11) 0.080(16) Uiso 1 1 d D . . . .
H10C H 0.1089 0.5660 0.0556 0.120 Uiso 1 1 d R U . . .
H10D H 0.0985 0.5121 0.0483 0.120 Uiso 1 1 d R U . . .
H10E H 0.0829 0.5386 0.0732 0.120 Uiso 1 1 d R U . . .
N6S N 0.1915(10) 0.3023(14) 0.2546(8) 0.067(11) Uiso 1 1 d . . . . .
H6S4 H 0.1769 0.2883 0.2389 0.081 Uiso 1 1 d R U . . .
H6S5 H 0.2156 0.2972 0.2511 0.081 Uiso 1 1 d R U . . .
C11S C 0.1848(15) 0.275(2) 0.2793(12) 0.094(18) Uiso 1 1 d . . . . .
H11A H 0.1994 0.2877 0.2949 0.140 Uiso 1 1 d R U . . .
H11B H 0.1898 0.2407 0.2773 0.140 Uiso 1 1 d R U . . .
H11C H 0.1608 0.2785 0.2826 0.140 Uiso 1 1 d R U . . .
C12S C 0.1835(16) 0.354(2) 0.2555(13) 0.10(2) Uiso 1 1 d . . . . .
H12D H 0.1589 0.3603 0.2521 0.152 Uiso 1 1 d R U . . .
H12E H 0.1953 0.3704 0.2413 0.152 Uiso 1 1 d R U . . .
H12F H 0.1919 0.3670 0.2736 0.152 Uiso 1 1 d R U . . .
N7S N -0.0107(8) 0.0454(11) 0.1440(6) 0.041(7) Uiso 1 1 d . . . . .
H7S4 H -0.0301 0.0275 0.1346 0.049 Uiso 1 1 d R U . . .
H7S5 H -0.0130 0.0794 0.1389 0.049 Uiso 1 1 d R U . . .
C13S C -0.0101(12) 0.0415(17) 0.1729(9) 0.061(12) Uiso 1 1 d . . . . .
H13A H -0.0153 0.0083 0.1771 0.091 Uiso 1 1 d R U . . .
H13B H -0.0268 0.0624 0.1804 0.091 Uiso 1 1 d R U . . .
H13C H 0.0129 0.0495 0.1812 0.091 Uiso 1 1 d R U . . .
C14S C 0.0210(12) 0.0251(18) 0.1370(10) 0.067(13) Uiso 1 1 d . . . . .
H14D H 0.0395 0.0468 0.1437 0.101 Uiso 1 1 d R U . . .
H14E H 0.0206 0.0217 0.1170 0.101 Uiso 1 1 d R U . . .
H14F H 0.0248 -0.0061 0.1457 0.101 Uiso 1 1 d R U . . .
Na1 Na 0.9351(9) 0.1946(12) 0.0503(7) 0.058(9) Uiso 0.5 1 d . . P C 1
O1W O 0.8696(17) 0.200(2) 0.0889(14) 0.068(18) Uiso 0.5 1 d . . P D 1
O2W O 0.9894(17) 0.065(2) 0.9938(14) 0.070(18) Uiso 0.5 1 d . . P E 1
O3W O 0.1414(13) 0.0628(18) 0.2648(11) 0.042(12) Uiso 0.5 1 d . . P F 1
O4W O 0.6856(14) 0.323(2) 0.2895(12) 0.051(14) Uiso 0.5 1 d . . P G 1
O5W O 0.7521(16) 0.575(2) 0.9979(13) 0.063(16) Uiso 0.5 1 d . . P H 1
O6W O 0.785(2) 0.904(4) 0.924(2) 0.04(2) Uiso 0.25 1 d . . P I 1
O7W O 0.8863(15) 0.247(2) 0.0501(13) 0.060(16) Uiso 0.5 1 d . . P C 1
O8W O 0.9014(18) 0.301(3) 0.0127(15) 0.08(2) Uiso 0.5 1 d . . P J 1
O9W O 0.9181(16) 0.321(2) 0.0764(13) 0.064(17) Uiso 0.5 1 d . . P K 1
O10W O 0.0544(18) 0.035(3) 0.0225(15) 0.08(2) Uiso 0.5 1 d . . P L 1
O11W O 0.2075(16) 0.168(2) 0.0236(13) 0.067(17) Uiso 0.5 1 d . . P M 1
O12W O 0.8138(18) 0.497(2) 0.9644(14) 0.076(19) Uiso 0.5 1 d . . P N 1
O13W O 0.8856(15) 0.697(2) 0.9672(13) 0.057(15) Uiso 0.5 1 d . . P O 1
O14W O 0.5201(16) 0.208(2) 0.1104(13) 0.064(17) Uiso 0.5 1 d . . P P 1
O15W O 0.8533(17) 0.916(2) 0.2122(14) 0.071(18) Uiso 0.5 1 d . . P Q 1
O16W O 0.171(2) 0.463(3) 0.169(2) 0.03(2) Uiso 0.25 1 d . . P R 1
O17W O 0.865(5) 0.739(7) 0.103(4) 0.11(6) Uiso 0.25 1 d . . P S 1
O18W O 0.714(3) 0.102(4) 0.997(2) 0.04(2) Uiso 0.25 1 d . . P T 1
O19W O 0.0483(17) 0.144(2) 0.0586(14) 0.071(18) Uiso 0.5 1 d . . P U 1
O20W O 0.752(3) 0.913(4) 0.168(3) 0.06(3) Uiso 0.25 1 d . . P V 1
O21W O 0.013(2) 0.184(3) 0.246(2) 0.04(2) Uiso 0.25 1 d . . P W 1
O22W O 0.851(2) 0.583(3) 0.2026(19) 0.03(2) Uiso 0.25 1 d . . P X 1
O23W O 0.762(2) 0.811(3) 0.1086(18) 0.10(3) Uiso 0.5 1 d . . P Y 1
O24W O 0.956(3) 0.922(4) 0.203(2) 0.04(3) Uiso 0.25 1 d . . P Z 1
O25W O -0.004(2) 0.215(3) 0.224(2) 0.04(2) Uiso 0.25 1 d . . P A 2
O26W O 0.7772(17) 0.139(2) 0.9445(14) 0.068(18) Uiso 0.5 1 d . . P B 2
O27W O 0.8491(13) 0.1723(19) 0.0649(11) 0.047(13) Uiso 0.5 1 d . . P C 2
O28W O 0.8384(12) 0.3106(17) 0.0505(10) 0.040(12) Uiso 0.5 1 d . . P D 2
O29W O 0.7999(13) 0.0092(18) 0.1805(11) 0.045(13) Uiso 0.5 1 d . . P E 2
O30W O 0.9024(17) 0.711(2) 0.9883(14) 0.068(18) Uiso 0.5 1 d . . P F 2
O31W O 0.0026(15) 0.498(2) 0.1806(12) 0.055(15) Uiso 0.5 1 d . . P G 2
O32W O 0.0134(19) 0.123(3) 0.0660(16) 0.09(2) Uiso 0.5 1 d . . P H 2
O33W O 0.7823(13) 0.0953(18) 0.2068(11) 0.043(13) Uiso 0.5 1 d . . P I 2
O34W O 0.5375(17) 0.252(2) 0.0975(14) 0.072(19) Uiso 0.5 1 d . . P J 2
O35W O 0.8080(17) 0.547(2) 0.9801(14) 0.072(19) Uiso 0.5 1 d . . P K 2
O36W O 0.569(2) 0.444(3) 0.0809(18) 0.03(2) Uiso 0.25 1 d . . P L 2
O37W O 0.792(2) 0.942(3) 0.9174(17) 0.025(19) Uiso 0.25 1 d . . P M 2
O38W O 0.750(2) 0.880(3) 0.9224(18) 0.026(19) Uiso 0.25 1 d . . P N 2
O39W O 0.921(3) 0.767(3) 0.105(2) 0.04(2) Uiso 0.25 1 d . . P O 2
O40W O 0.879(3) 0.741(4) 0.093(2) 0.03(2) Uiso 0.25 1 d . . P O 2
O41W O 0.6302(18) 0.202(2) 0.2570(15) 0.076(19) Uiso 0.5 1 d . . P P 2
O42W O 0.932(2) 0.352(3) 0.0599(19) 0.03(2) Uiso 0.25 1 d . . P Q 2
O43W O 0.013(2) 0.824(3) 0.0867(18) 0.03(2) Uiso 0.25 1 d . . P R 2
O44W O 0.6033(19) 0.062(3) 0.1390(16) 0.09(2) Uiso 0.5 1 d . . P S 2
O45W O 0.8627(19) 0.191(3) 0.0120(16) 0.09(2) Uiso 0.5 1 d . . P T 2
O46W O 0.058(3) 0.044(4) 0.267(2) 0.04(3) Uiso 0.25 1 d . . P U 2
O47W O 0.545(3) 0.357(4) 0.033(2) 0.05(3) Uiso 0.25 1 d . . P V 2
O48W O 0.7435(13) 0.7656(18) 0.1015(11) 0.042(12) Uiso 0.5 1 d . . P W 2
O49W O 0.749(3) 0.113(4) 0.935(2) 0.05(3) Uiso 0.25 1 d . . P X 3
O50W O 0.899(3) 0.764(4) 0.099(2) 0.05(3) Uiso 0.25 1 d . . P Y 3

loop_
_atom_site_aniso_label
_atom_site_aniso_U_11
_atom_site_aniso_U_22
_atom_site_aniso_U_33
_atom_site_aniso_U_23
_atom_site_aniso_U_13
_atom_site_aniso_U_12
Mn1 0.030(3) 0.027(3) 0.048(3) -0.008(2) 0.012(2) 0.002(2)
Mn2 0.040(3) 0.041(3) 0.048(4) -0.008(3) 0.022(3) -0.007(3)
Mn3 0.026(3) 0.031(3) 0.054(4) -0.001(3) 0.022(2) -0.001(2)
Mn4 0.038(3) 0.027(3) 0.059(4) -0.005(3) 0.026(3) -0.001(2)
Mn5 0.024(3) 0.038(3) 0.056(4) 0.021(3) -0.004(2) -0.007(2)
Mn6 0.028(3) 0.060(4) 0.050(4) 0.018(3) 0.000(3) -0.001(3)
Mn7 0.024(3) 0.037(3) 0.050(4) 0.013(3) 0.005(2) 0.003(2)
Mn8 0.025(3) 0.029(3) 0.060(4) 0.008(3) -0.001(3) 0.001(2)
Mn9 0.031(3) 0.029(3) 0.041(3) 0.007(2) 0.009(2) 0.001(2)
Mn10 0.027(3) 0.027(3) 0.043(3) 0.001(2) 0.011(2) -0.004(2)
Mn11 0.034(3) 0.032(3) 0.064(4) 0.006(3) -0.001(3) -0.010(2)
Mn12 0.028(3) 0.028(3) 0.055(4) 0.005(3) 0.004(2) -0.010(2)
W1 0.0318(9) 0.0959(16) 0.0718(14) 0.0044(12) 0.0184(9) -0.0047(9)
W2 0.0300(8) 0.0897(15) 0.0644(13) -0.0005(11) 0.0013(8) 0.0172(9)
W3 0.0401(9) 0.0829(14) 0.0487(11) -0.0043(10) 0.0157(8) 0.0238(9)
W4 0.0498(11) 0.0754(14) 0.0721(14) -0.0148(11) 0.0195(10) -0.0302(10)
W5 0.0389(9) 0.0807(13) 0.0493(11) -0.0037(10) 0.0012(8) -0.0051(9)
W6 0.0350(8) 0.0492(10) 0.0539(11) -0.0019(8) 0.0013(7) 0.0162(7)
W7 0.0362(8) 0.0489(9) 0.0472(10) -0.0139(8) 0.0025(7) 0.0157(7)
W8 0.0369(8) 0.0630(11) 0.0445(10) 0.0012(8) 0.0112(7) 0.0166(8)
W9 0.0432(10) 0.0551(11) 0.0775(14) 0.0049(10) 0.0302(9) -0.0078(8)
W10 0.0264(9) 0.0516(14) 0.0528(14) 0.0059(11) 0.0056(9) 0.0057(10)
W11 0.0266(8) 0.0412(14) 0.0497(14) 0.0074(10) -0.0053(9) -0.0008(10)
W12 0.0242(8) 0.0492(14) 0.0574(15) 0.0099(11) -0.0025(9) -0.0098(10)
W13 0.0304(9) 0.0285(14) 0.0435(14) 0.0009(11) 0.0017(8) -0.0033(11)
W14 0.0298(10) 0.0290(12) 0.0607(15) 0.0065(11) -0.0060(9) -0.0090(10)
W15 0.0300(9) 0.0489(14) 0.0607(16) 0.0236(13) -0.0015(9) -0.0150(12)
W16 0.0335(11) 0.0555(16) 0.0446(14) 0.0098(11) 0.0087(9) -0.0023(11)
W17 0.0268(12) 0.0362(14) 0.0430(13) 0.0029(10) 0.0045(9) 0.0025(8)
W18 0.0262(11) 0.0267(15) 0.0400(14) 0.0036(10) 0.0024(9) -0.0013(10)
W10B 0.0264(9) 0.0516(14) 0.0528(14) 0.0059(11) 0.0056(9) 0.0057(10)
W11B 0.0266(8) 0.0412(14) 0.0497(14) 0.0074(10) -0.0053(9) -0.0008(10)
W12B 0.0242(8) 0.0492(14) 0.0574(15) 0.0099(11) -0.0025(9) -0.0098(10)
W13B 0.0304(9) 0.0285(14) 0.0435(14) 0.0009(11) 0.0017(8) -0.0033(11)
W14B 0.0298(10) 0.0290(12) 0.0607(15) 0.0065(11) -0.0060(9) -0.0090(10)
W15B 0.0300(9) 0.0489(14) 0.0607(16) 0.0236(13) -0.0015(9) -0.0150(12)
W16B 0.0335(11) 0.0555(16) 0.0446(14) 0.0098(11) 0.0087(9) -0.0023(11)
W17B 0.0268(12) 0.0362(14) 0.0430(13) 0.0029(10) 0.0045(9) 0.0025(8)
W18B 0.0262(11) 0.0267(15) 0.0400(14) 0.0036(10) 0.0024(9) -0.0013(10)
W19 0.0824(14) 0.0377(10) 0.0936(16) -0.0240(10) 0.0583(12) -0.0073(9)
W20 0.1136(18) 0.0665(13) 0.0409(11) -0.0182(10) 0.0332(11) -0.0307(12)
W21 0.0721(12) 0.0389(9) 0.0606(12) -0.0181(8) 0.0274(10) -0.0171(9)
W22 0.0393(9) 0.0287(8) 0.0847(14) 0.0032(8) 0.0197(9) 0.0072(7)
W23 0.0457(9) 0.0267(7) 0.0517(10) 0.0031(7) 0.0165(7) -0.0010(6)
W24 0.0375(8) 0.0383(8) 0.0513(10) -0.0027(7) 0.0079(7) -0.0079(7)
W25 0.0586(11) 0.0521(10) 0.0465(10) 0.0058(8) -0.0020(8) -0.0099(9)
W26 0.0777(13) 0.0489(10) 0.0405(10) 0.0008(8) 0.0275(9) -0.0137(9)
W27 0.0515(10) 0.0349(9) 0.0813(14) -0.0066(9) 0.0413(10) -0.0012(7)
W28 0.0358(8) 0.0292(7) 0.0410(9) 0.0022(6) 0.0090(6) 0.0004(6)
W29 0.0373(11) 0.0383(11) 0.071(2) 0.0192(14) -0.0129(13) -0.0066(9)
W30 0.0395(10) 0.0572(13) 0.0434(14) 0.0200(12) -0.0013(11) -0.0190(9)
W31 0.0367(11) 0.0339(10) 0.0752(17) 0.0184(12) -0.0074(11) -0.0161(8)
W32 0.0244(9) 0.0373(11) 0.0487(18) 0.0036(12) -0.0001(11) -0.0070(8)
W33 0.0335(9) 0.0450(13) 0.0385(16) -0.0021(10) 0.0086(10) -0.0158(9)
W34 0.0296(9) 0.0435(11) 0.0442(13) 0.0018(10) 0.0143(9) -0.0110(8)
W35 0.0235(9) 0.0373(10) 0.0532(14) 0.0054(10) -0.0003(8) -0.0090(7)
W36 0.0367(11) 0.0329(9) 0.0595(15) -0.0111(10) -0.0017(9) -0.0025(8)
W37 0.0351(12) 0.0345(9) 0.0653(18) -0.0082(11) 0.0044(10) 0.0059(8)
W38 0.0340(11) 0.0387(9) 0.0386(13) 0.0001(9) 0.0075(8) 0.0027(8)
W29B 0.0373(11) 0.0383(11) 0.071(2) 0.0192(14) -0.0129(13) -0.0066(9)
W30B 0.0395(10) 0.0572(13) 0.0434(14) 0.0200(12) -0.0013(11) -0.0190(9)
W31B 0.0367(11) 0.0339(10) 0.0752(17) 0.0184(12) -0.0074(11) -0.0161(8)
W32B 0.0244(9) 0.0373(11) 0.0487(18) 0.0036(12) -0.0001(11) -0.0070(8)
W33B 0.0335(9) 0.0450(13) 0.0385(16) -0.0021(10) 0.0086(10) -0.0158(9)
W34B 0.0296(9) 0.0435(11) 0.0442(13) 0.0018(10) 0.0143(9) -0.0110(8)
W35B 0.0235(9) 0.0373(10) 0.0532(14) 0.0054(10) -0.0003(8) -0.0090(7)
W36B 0.0367(11) 0.0329(9) 0.0595(15) -0.0111(10) -0.0017(9) -0.0025(8)
W37B 0.0351(12) 0.0345(9) 0.0653(18) -0.0082(11) 0.0044(10) 0.0059(8)
W38B 0.0340(11) 0.0387(9) 0.0386(13) 0.0001(9) 0.0075(8) 0.0027(8)
P1 0.036(5) 0.024(4) 0.060(7) -0.005(4) 0.023(5) 0.005(4)
P2 0.024(4) 0.026(5) 0.071(7) 0.002(5) 0.006(4) 0.001(4)
P3 0.035(5) 0.030(5) 0.076(8) 0.015(5) -0.003(5) -0.005(4)
P4 0.031(5) 0.026(5) 0.086(9) 0.009(5) 0.020(5) -0.005(4)
P5 0.0243(19) 0.0256(19) 0.0253(19) -0.0003(10) 0.0036(10) 0.0008(10)
P6 0.017(4) 0.053(6) 0.033(5) 0.023(4) 0.001(3) -0.003(4)
P7 0.0218(18) 0.0213(18) 0.0214(18) -0.0006(10) 0.0035(10) -0.0004(10)
P8 0.0249(19) 0.0248(19) 0.0257(19) 0.0007(10) 0.0014(10) -0.0011(10)

loop_
_atom_type_symbol
_atom_type_description
_atom_type_scat_dispersion_real
_atom_type_scat_dispersion_imag
_atom_type_scat_source
C C 0.0033 0.0016 'International Tables Vol C Tables 4.2.6.8 and 6.1.1.4'
H H 0.0000 0.0000 'International Tables Vol C Tables 4.2.6.8 and 6.1.1.4'
N N 0.0061 0.0033 'International Tables Vol C Tables 4.2.6.8 and 6.1.1.4'
O O 0.0106 0.0060 'International Tables Vol C Tables 4.2.6.8 and 6.1.1.4'
Na Na 0.0362 0.0249 'International Tables Vol C Tables 4.2.6.8 and 6.1.1.4'
P P 0.1023 0.0942 'International Tables Vol C Tables 4.2.6.8 and 6.1.1.4'
Mn Mn 0.3368 0.7283 'International Tables Vol C Tables 4.2.6.8 and 6.1.1.4'
W W -0.8490 6.8722 'International Tables Vol C Tables 4.2.6.8 and 6.1.1.4'

loop_
_geom_angle_atom_site_label_1
_geom_angle_atom_site_label_2
_geom_angle_atom_site_label_3
_geom_angle
O32 Mn1 O33 87.7(10)
O32 Mn1 O35 96.3(10)
O33 Mn1 O35 169.1(10)
O32 Mn1 O36 167.7(10)
O33 Mn1 O36 93.8(10)
O35 Mn1 O36 80.2(10)
O32 Mn1 O40 95.2(10)
O33 Mn1 O40 100.2(11)
O35 Mn1 O40 89.5(10)
O36 Mn1 O40 96.5(10)
O32 Mn1 O28 89.7(9)
O33 Mn1 O28 90.5(10)
O35 Mn1 O28 79.4(9)
O36 Mn1 O28 78.2(9)
O40 Mn1 O28 168.4(10)
O32 Mn1 Mn4 136.5(7)
O33 Mn1 Mn4 135.0(8)
O35 Mn1 Mn4 40.3(7)
O36 Mn1 Mn4 41.3(7)
O40 Mn1 Mn4 85.5(8)
O28 Mn1 Mn4 83.7(6)
O32 Mn1 Mn2 133.7(7)
O33 Mn1 Mn2 91.2(8)
O35 Mn1 Mn2 78.7(7)
O36 Mn1 Mn2 34.2(7)
O40 Mn1 Mn2 130.3(8)
O28 Mn1 Mn2 44.1(6)
Mn4 Mn1 Mn2 54.88(18)
O32 Mn1 Mn3 90.6(7)
O33 Mn1 Mn3 135.5(8)
O35 Mn1 Mn3 34.7(7)
O36 Mn1 Mn3 79.7(7)
O40 Mn1 Mn3 124.2(8)
O28 Mn1 Mn3 45.0(6)
Mn4 Mn1 Mn3 55.38(17)
Mn2 Mn1 Mn3 59.36(18)
O34 Mn2 O37 171.4(11)
O34 Mn2 O36 93.8(11)
O37 Mn2 O36 81.6(10)
O34 Mn2 O29 90.3(12)
O37 Mn2 O29 93.5(11)
O36 Mn2 O29 172.0(12)
O34 Mn2 O38 98.5(12)
O37 Mn2 O38 88.6(11)
O36 Mn2 O38 87.9(11)
O29 Mn2 O38 98.3(12)
O34 Mn2 O28 91.7(11)
O37 Mn2 O28 80.4(9)
O36 Mn2 O28 80.2(9)
O29 Mn2 O28 92.8(11)
O38 Mn2 O28 164.9(11)
O34 Mn2 Mn4 135.5(9)
O37 Mn2 Mn4 41.0(7)
O36 Mn2 Mn4 42.0(7)
O29 Mn2 Mn4 134.2(9)
O38 Mn2 Mn4 79.3(9)
O28 Mn2 Mn4 85.6(6)
O34 Mn2 Mn3 137.4(9)
O37 Mn2 Mn3 34.9(7)
O36 Mn2 Mn3 81.1(7)
O29 Mn2 Mn3 91.2(9)
O38 Mn2 Mn3 123.4(9)
O28 Mn2 Mn3 45.7(6)
Mn4 Mn2 Mn3 56.15(19)
O34 Mn2 Mn1 91.8(9)
O37 Mn2 Mn1 80.2(7)
O36 Mn2 Mn1 34.6(7)
O29 Mn2 Mn1 138.4(9)
O38 Mn2 Mn1 122.4(9)
O28 Mn2 Mn1 45.6(6)
Mn4 Mn2 Mn1 55.92(18)
Mn3 Mn2 Mn1 60.59(18)
O31 Mn3 O30 91.5(12)
O31 Mn3 O37 167.9(11)
O30 Mn3 O37 91.4(11)
O31 Mn3 O35 95.6(11)
O30 Mn3 O35 166.5(11)
O37 Mn3 O35 79.4(10)
O31 Mn3 O43 100.9(10)
O30 Mn3 O43 95.3(11)
O37 Mn3 O43 90.5(10)
O35 Mn3 O43 94.7(10)
O31 Mn3 O28 89.5(10)
O30 Mn3 O28 89.3(10)
O37 Mn3 O28 78.8(9)
O35 Mn3 O28 79.3(9)
O43 Mn3 O28 168.5(10)
O31 Mn3 Mn4 136.0(8)
O30 Mn3 Mn4 131.7(9)
O37 Mn3 Mn4 40.4(7)
O35 Mn3 Mn4 40.4(7)
O43 Mn3 Mn4 85.2(7)
O28 Mn3 Mn4 83.9(6)
O31 Mn3 Mn2 133.9(8)
O30 Mn3 Mn2 87.8(9)
O37 Mn3 Mn2 34.6(7)
O35 Mn3 Mn2 79.0(7)
O43 Mn3 Mn2 125.1(7)
O28 Mn3 Mn2 44.4(6)
Mn4 Mn3 Mn2 55.16(19)
O31 Mn3 Mn1 90.1(8)
O30 Mn3 Mn1 134.5(9)
O37 Mn3 Mn1 79.5(7)
O35 Mn3 Mn1 34.3(7)
O43 Mn3 Mn1 128.9(7)
O28 Mn3 Mn1 45.3(6)
Mn4 Mn3 Mn1 55.45(17)
Mn2 Mn3 Mn1 60.05(18)
O35 Mn4 O37 84.9(10)
O35 Mn4 O42 94.3(11)
O37 Mn4 O42 95.1(11)
O35 Mn4 O36 84.5(10)
O37 Mn4 O36 84.9(10)
O42 Mn4 O36 178.8(11)
O35 Mn4 O41 95.0(10)
O37 Mn4 O41 176.4(11)
O42 Mn4 O41 88.5(11)
O36 Mn4 O41 91.4(10)
O35 Mn4 O39 175.2(12)
O37 Mn4 O39 91.3(12)
O42 Mn4 O39 88.9(12)
O36 Mn4 O39 92.2(12)
O41 Mn4 O39 88.6(12)
O35 Mn4 Mn2 91.8(7)
O37 Mn4 Mn2 43.2(7)
O42 Mn4 Mn2 137.0(8)
O36 Mn4 Mn2 43.3(7)
O41 Mn4 Mn2 133.3(8)
O39 Mn4 Mn2 83.4(10)
O35 Mn4 Mn3 43.5(7)
O37 Mn4 Mn3 42.9(7)
O42 Mn4 Mn3 87.3(8)
O36 Mn4 Mn3 91.9(7)
O41 Mn4 Mn3 137.7(8)
O39 Mn4 Mn3 133.3(10)
Mn2 Mn4 Mn3 68.7(2)
O35 Mn4 Mn1 42.9(7)
O37 Mn4 Mn1 92.2(7)
O42 Mn4 Mn1 135.6(8)
O36 Mn4 Mn1 43.2(7)
O41 Mn4 Mn1 85.3(7)
O39 Mn4 Mn1 134.7(10)
Mn2 Mn4 Mn1 69.2(2)
Mn3 Mn4 Mn1 69.2(2)
O74 Mn5 O80 95.9(11)
O74 Mn5 O78 169.0(12)
O80 Mn5 O78 80.6(10)
O74 Mn5 O75 89.2(12)
O80 Mn5 O75 168.4(11)
O78 Mn5 O75 92.4(10)
O74 Mn5 O83 101.7(12)
O80 Mn5 O83 94.4(10)
O78 Mn5 O83 89.1(10)
O75 Mn5 O83 94.8(11)
O74 Mn5 O71 89.7(11)
O80 Mn5 O71 77.9(9)
O78 Mn5 O71 79.3(9)
O75 Mn5 O71 91.7(10)
O83 Mn5 O71 167.0(10)
O74 Mn5 Mn8 137.1(9)
O80 Mn5 Mn8 41.3(7)
O78 Mn5 Mn8 40.7(7)
O75 Mn5 Mn8 133.1(8)
O83 Mn5 Mn8 84.0(8)
O71 Mn5 Mn8 83.3(6)
O74 Mn5 Mn6 134.0(9)
O80 Mn5 Mn6 79.0(7)
O78 Mn5 Mn6 35.2(7)
O75 Mn5 Mn6 90.0(8)
O83 Mn5 Mn6 124.3(8)
O71 Mn5 Mn6 44.3(6)
Mn8 Mn5 Mn6 54.97(19)
O74 Mn5 Mn7 91.0(9)
O80 Mn5 Mn7 33.7(7)
O78 Mn5 Mn7 80.3(7)
O75 Mn5 Mn7 136.1(8)
O83 Mn5 Mn7 128.0(8)
O71 Mn5 Mn7 44.4(6)
Mn8 Mn5 Mn7 55.48(18)
Mn6 Mn5 Mn7 59.77(19)
O77 Mn6 O78 172.4(11)
O77 Mn6 O76 87.8(11)
O78 Mn6 O76 93.4(11)
O77 Mn6 O79 94.9(11)
O78 Mn6 O79 82.9(10)
O76 Mn6 O79 171.3(12)
O77 Mn6 O81 96.8(10)
O78 Mn6 O81 90.4(10)
O76 Mn6 O81 97.8(11)
O79 Mn6 O81 90.2(10)
O77 Mn6 O71 92.9(10)
O78 Mn6 O71 79.5(9)
O76 Mn6 O71 92.9(11)
O79 Mn6 O71 78.7(9)
O81 Mn6 O71 165.8(9)
O77 Mn6 Mn8 137.2(8)
O78 Mn6 Mn8 41.9(7)
O76 Mn6 Mn8 135.0(9)
O79 Mn6 Mn8 42.7(7)
O81 Mn6 Mn8 81.2(7)
O71 Mn6 Mn8 84.6(6)
O77 Mn6 Mn5 137.2(8)
O78 Mn6 Mn5 35.3(7)
O76 Mn6 Mn5 91.3(9)
O79 Mn6 Mn5 81.1(8)
O81 Mn6 Mn5 125.6(7)
O71 Mn6 Mn5 44.4(6)
Mn8 Mn6 Mn5 56.60(19)
O77 Mn6 Mn7 92.9(8)
O78 Mn6 Mn7 81.1(7)
O76 Mn6 Mn7 137.8(9)
O79 Mn6 Mn7 33.9(7)
O81 Mn6 Mn7 123.9(7)
O71 Mn6 Mn7 44.9(6)
Mn8 Mn6 Mn7 56.27(18)
Mn5 Mn6 Mn7 60.68(18)
O73 Mn7 O72 87.0(11)
O73 Mn7 O79 169.5(11)
O72 Mn7 O79 93.3(11)
O73 Mn7 O80 96.0(11)
O72 Mn7 O80 167.6(11)
O79 Mn7 O80 81.6(10)
O73 Mn7 O86 94.2(10)
O72 Mn7 O86 101.7(10)
O79 Mn7 O86 95.9(10)
O80 Mn7 O86 90.1(10)
O73 Mn7 O71 90.2(10)
O72 Mn7 O71 90.8(10)
O79 Mn7 O71 79.4(10)
O80 Mn7 O71 77.3(9)
O86 Mn7 O71 167.0(9)
O73 Mn7 Mn8 137.4(8)
O72 Mn7 Mn8 134.8(8)
O79 Mn7 Mn8 41.6(8)
O80 Mn7 Mn8 41.5(7)
O86 Mn7 Mn8 85.4(7)
O71 Mn7 Mn8 83.1(6)
O73 Mn7 Mn6 134.2(8)
O72 Mn7 Mn6 90.5(8)
O79 Mn7 Mn6 35.3(7)
O80 Mn7 Mn6 78.8(7)
O86 Mn7 Mn6 130.8(7)
O71 Mn7 Mn6 44.2(6)
Mn8 Mn7 Mn6 54.97(18)
O73 Mn7 Mn5 91.3(8)
O72 Mn7 Mn5 134.5(8)
O79 Mn7 Mn5 81.0(8)
O80 Mn7 Mn5 33.7(7)
O86 Mn7 Mn5 123.8(7)
O71 Mn7 Mn5 43.7(6)
Mn8 Mn7 Mn5 55.80(18)
Mn6 Mn7 Mn5 59.55(19)
O84 Mn8 O78 92.0(11)
O84 Mn8 O85 90.4(11)
O78 Mn8 O85 177.6(11)
O84 Mn8 O80 95.1(11)
O78 Mn8 O80 83.6(10)
O85 Mn8 O80 95.9(10)
O84 Mn8 O79 177.6(12)
O78 Mn8 O79 86.7(10)
O85 Mn8 O79 90.9(10)
O80 Mn8 O79 82.6(10)
O84 Mn8 O82 89.8(12)
O78 Mn8 O82 91.7(11)
O85 Mn8 O82 88.6(10)
O80 Mn8 O82 173.2(11)
O79 Mn8 O82 92.3(11)
O84 Mn8 Mn6 134.6(9)
O78 Mn8 Mn6 43.8(7)
O85 Mn8 Mn6 133.9(7)
O80 Mn8 Mn6 90.4(7)
O79 Mn8 Mn6 44.7(7)
O82 Mn8 Mn6 82.8(8)
O84 Mn8 Mn7 136.5(9)
O78 Mn8 Mn7 92.3(7)
O85 Mn8 Mn7 85.8(7)
O80 Mn8 Mn7 42.6(7)
O79 Mn8 Mn7 41.6(8)
O82 Mn8 Mn7 133.3(8)
Mn6 Mn8 Mn7 68.8(2)
O84 Mn8 Mn5 86.1(9)
O78 Mn8 Mn5 42.7(7)
O85 Mn8 Mn5 137.3(7)
O80 Mn8 Mn5 42.3(7)
O79 Mn8 Mn5 91.5(8)
O82 Mn8 Mn5 133.8(8)
Mn6 Mn8 Mn5 68.4(2)
Mn7 Mn8 Mn5 68.7(2)
O117 Mn9 O123 167.6(11)
O117 Mn9 O122 90.6(10)
O123 Mn9 O122 89.5(10)
O117 Mn9 O118 87.4(11)
O123 Mn9 O118 89.3(11)
O122 Mn9 O118 164.8(11)
O117 Mn9 O125 93.9(10)
O123 Mn9 O125 98.4(9)
O122 Mn9 O125 96.6(9)
O118 Mn9 O125 98.6(10)
O117 Mn9 O100 76.2(10)
O123 Mn9 O100 91.4(9)
O122 Mn9 O100 89.1(9)
O118 Mn9 O100 75.8(10)
O125 Mn9 O100 168.7(9)
O119 Mn10 O121 165.6(10)
O119 Mn10 O120 85.9(10)
O121 Mn10 O120 90.6(10)
O119 Mn10 O123 89.8(10)
O121 Mn10 O123 91.2(10)
O120 Mn10 O123 169.2(10)
O119 Mn10 O126 94.9(10)
O121 Mn10 O126 99.3(10)
O120 Mn10 O126 95.9(10)
O123 Mn10 O126 94.3(10)
O119 Mn10 O101 73.4(9)
O121 Mn10 O101 92.2(9)
O120 Mn10 O101 77.7(9)
O123 Mn10 O101 91.6(9)
O126 Mn10 O101 166.9(10)
O155 Mn11 O161 165.2(13)
O155 Mn11 O156 85.8(12)
O161 Mn11 O156 90.9(12)
O155 Mn11 O163 91.2(12)
O161 Mn11 O163 89.0(13)
O156 Mn11 O163 167.5(11)
O155 Mn11 O165 96.4(12)
O161 Mn11 O165 98.2(13)
O156 Mn11 O165 93.2(11)
O163 Mn11 O165 99.2(11)
O155 Mn11 O142 75.0(10)
O161 Mn11 O142 90.2(12)
O156 Mn11 O142 74.8(9)
O163 Mn11 O142 92.7(10)
O165 Mn11 O142 165.5(10)
O155 Mn11 W34B 34.1(9)
O161 Mn11 W34B 131.2(10)
O156 Mn11 W34B 75.9(8)
O163 Mn11 W34B 94.8(8)
O165 Mn11 W34B 128.8(9)
O142 Mn11 W34B 41.1(6)
O155 Mn11 W35B 91.6(9)
O161 Mn11 W35B 78.9(10)
O156 Mn11 W35B 28.1(8)
O163 Mn11 W35B 140.3(8)
O165 Mn11 W35B 119.8(8)
O142 Mn11 W35B 50.2(6)
W34B Mn11 W35B 67.5(4)
O160 Mn12 O162 165.9(12)
O160 Mn12 O163 89.5(11)
O162 Mn12 O163 90.3(11)
O160 Mn12 O159 88.6(11)
O162 Mn12 O159 89.3(11)
O163 Mn12 O159 170.8(11)
O160 Mn12 O166 94.8(11)
O162 Mn12 O166 99.2(11)
O163 Mn12 O166 95.9(11)
O159 Mn12 O166 93.2(11)
O160 Mn12 O140 75.7(11)
O162 Mn12 O140 90.2(10)
O163 Mn12 O140 93.6(10)
O159 Mn12 O140 77.3(10)
O166 Mn12 O140 166.6(10)
O160 Mn12 W33B 32.9(9)
O162 Mn12 W33B 133.1(9)
O163 Mn12 W33B 95.1(9)
O159 Mn12 W33B 78.6(9)
O166 Mn12 W33B 126.2(9)
O140 Mn12 W33B 43.0(7)
O1 W1 O6 101.1(16)
O1 W1 O7 102.0(16)
O6 W1 O7 88.6(13)
O1 W1 O4 103.4(16)
O6 W1 O4 85.8(12)
O7 W1 O4 154.6(13)
O1 W1 O8 100.7(16)
O6 W1 O8 158.1(13)
O7 W1 O8 87.7(13)
O4 W1 O8 88.4(13)
O1 W1 O25 171.8(15)
O6 W1 O25 83.3(11)
O7 W1 O25 71.1(12)
O4 W1 O25 83.6(11)
O8 W1 O25 75.1(12)
O2 W2 O12 101.8(14)
O2 W2 O11 100.0(13)
O12 W2 O11 88.5(13)
O2 W2 O5 103.9(13)
O12 W2 O5 154.2(13)
O11 W2 O5 88.2(12)
O2 W2 O6 103.0(13)
O12 W2 O6 88.3(13)
O11 W2 O6 157.0(12)
O5 W2 O6 84.8(12)
O2 W2 O27 170.4(12)
O12 W2 O27 71.6(11)
O11 W2 O27 73.3(10)
O5 W2 O27 83.0(10)
O6 W2 O27 84.1(10)
O3 W3 O5 102.7(14)
O3 W3 O9 101.6(15)
O5 W3 O9 155.3(13)
O3 W3 O4 101.4(14)
O5 W3 O4 85.1(12)
O9 W3 O4 85.8(13)
O3 W3 O10 102.0(14)
O5 W3 O10 90.1(12)
O9 W3 O10 89.2(13)
O4 W3 O10 156.5(12)
O3 W3 O26 172.7(12)
O5 W3 O26 83.7(10)
O9 W3 O26 72.4(11)
O4 W3 O26 82.5(10)
O10 W3 O26 74.1(10)
O13 W4 O29 102.8(14)
O13 W4 O14 97.4(15)
O29 W4 O14 90.6(14)
O13 W4 O24 104.6(14)
O29 W4 O24 90.1(13)
O14 W4 O24 157.3(13)
O13 W4 O7 99.6(15)
O29 W4 O7 157.6(13)
O14 W4 O7 85.5(14)
O24 W4 O7 85.3(13)
O13 W4 O25 167.8(13)
O29 W4 O25 87.0(11)
O14 W4 O25 74.9(12)
O24 W4 O25 82.5(11)
O7 W4 O25 70.7(12)
O23 W5 O34 103.5(14)
O23 W5 O22 99.7(14)
O34 W5 O22 90.1(12)
O23 W5 O24 103.0(14)
O34 W5 O24 89.6(12)
O22 W5 O24 156.7(12)
O23 W5 O12 102.5(14)
O34 W5 O12 153.9(13)
O22 W5 O12 83.7(12)
O24 W5 O12 86.3(13)
O23 W5 O27 168.9(12)
O34 W5 O27 84.8(10)
O22 W5 O27 72.7(10)
O24 W5 O27 84.0(10)
O12 W5 O27 69.1(11)
O21 W6 O33 101.5(12)
O21 W6 O20 100.8(12)
O33 W6 O20 89.3(11)
O21 W6 O22 102.7(13)
O33 W6 O22 92.7(11)
O20 W6 O22 155.5(11)
O21 W6 O11 100.0(12)
O33 W6 O11 158.4(11)
O20 W6 O11 84.4(11)
O22 W6 O11 84.9(11)
O21 W6 O27 170.7(11)
O33 W6 O27 86.7(10)
O20 W6 O27 83.5(10)
O22 W6 O27 72.2(10)
O11 W6 O27 72.0(10)
O19 W7 O32 105.4(12)
O19 W7 O18 102.1(12)
O32 W7 O18 91.0(10)
O19 W7 O10 98.4(12)
O32 W7 O10 156.2(11)
O18 W7 O10 84.6(11)
O19 W7 O20 102.8(12)
O32 W7 O20 89.2(10)
O18 W7 O20 154.2(11)
O10 W7 O20 84.8(11)
O19 W7 O26 168.3(11)
O32 W7 O26 84.9(9)
O18 W7 O26 71.8(9)
O10 W7 O26 71.4(10)
O20 W7 O26 82.5(9)
O17 W8 O31 104.2(13)
O17 W8 O16 104.1(13)
O31 W8 O16 87.3(11)
O17 W8 O18 99.2(12)
O31 W8 O18 91.6(11)
O16 W8 O18 156.2(11)
O17 W8 O9 101.0(14)
O31 W8 O9 154.8(12)
O16 W8 O9 85.7(12)
O18 W8 O9 85.2(12)
O17 W8 O26 168.3(12)
O31 W8 O26 84.6(9)
O16 W8 O26 83.8(10)
O18 W8 O26 72.4(9)
O9 W8 O26 70.7(11)
O15 W9 O30 105.0(15)
O15 W9 O16 102.9(14)
O30 W9 O16 92.1(12)
O15 W9 O8 98.4(15)
O30 W9 O8 156.2(13)
O16 W9 O8 86.5(12)
O15 W9 O14 100.7(15)
O30 W9 O14 85.1(13)
O16 W9 O14 156.1(12)
O8 W9 O14 86.6(13)
O15 W9 O25 169.3(13)
O30 W9 O25 82.9(11)
O16 W9 O25 83.7(10)
O8 W9 O25 73.4(11)
O14 W9 O25 72.4(11)
O45 W10 O54 97.8(14)
O45 W10 O55 98.7(13)
O54 W10 O55 82.7(12)
O45 W10 O49 104.9(13)
O54 W10 O49 157.2(12)
O55 W10 O49 91.8(12)
O45 W10 O48 106.1(13)
O54 W10 O48 91.3(12)
O55 W10 O48 155.1(12)
O49 W10 O48 84.4(11)
O45 W10 O69 166.1(13)
O54 W10 O69 71.9(11)
O55 W10 O69 71.2(11)
O49 W10 O69 85.3(11)
O48 W10 O69 84.0(10)
O46 W11 O51 102.7(13)
O46 W11 O49 102.4(13)
O51 W11 O49 154.9(12)
O46 W11 O47 103.8(14)
O51 W11 O47 91.0(13)
O49 W11 O47 82.7(13)
O46 W11 O50 101.0(13)
O51 W11 O50 89.7(12)
O49 W11 O50 85.9(11)
O47 W11 O50 154.4(13)
O46 W11 O68 170.7(11)
O51 W11 O68 72.4(11)
O49 W11 O68 82.8(10)
O47 W11 O68 84.4(11)
O50 W11 O68 71.4(10)
O44 W12 O52 105.3(16)
O44 W12 O53 101.6(16)
O52 W12 O53 93.4(14)
O44 W12 O48 99.7(15)
O52 W12 O48 155.0(13)
O53 W12 O48 82.8(13)
O44 W12 O47 103.7(16)
O52 W12 O47 89.0(14)
O53 W12 O47 153.0(14)
O48 W12 O47 83.6(13)
O44 W12 O70 171.9(15)
O52 W12 O70 75.2(12)
O53 W12 O70 70.3(12)
O48 W12 O70 80.2(11)
O47 W12 O70 84.4(12)
O56 W13 O74 107.2(14)
O56 W13 O57 100.5(13)
O74 W13 O57 92.7(12)
O56 W13 O67 103.5(13)
O74 W13 O67 89.7(12)
O57 W13 O67 154.1(11)
O56 W13 O51 100.6(13)
O74 W13 O51 152.2(13)
O57 W13 O51 80.5(11)
O67 W13 O51 85.4(11)
O56 W13 O68 165.8(12)
O74 W13 O68 83.4(11)
O57 W13 O68 69.0(9)
O67 W13 O68 85.7(10)
O51 W13 O68 68.9(10)
O66 W14 O75 106.1(14)
O66 W14 O67 101.5(14)
O75 W14 O67 93.3(11)
O66 W14 O65 104.2(14)
O75 W14 O65 87.8(12)
O67 W14 O65 152.9(12)
O66 W14 O52 101.6(14)
O75 W14 O52 152.2(12)
O67 W14 O52 84.1(12)
O65 W14 O52 82.4(12)
O64 W15 O76 101.8(16)
O64 W15 O65 107.6(16)
O76 W15 O65 95.6(13)
O64 W15 O63 99.0(15)
O76 W15 O63 83.9(12)
O65 W15 O63 152.8(12)
O64 W15 O53 104.2(15)
O76 W15 O53 151.9(13)
O65 W15 O53 86.8(13)
O63 W15 O53 81.4(11)
O64 W15 O70 172.5(14)
O76 W15 O70 85.6(12)
O65 W15 O70 73.1(12)
O63 W15 O70 79.8(10)
O53 W15 O70 68.3(11)
O62 W16 O63 104.6(15)
O62 W16 O77 101.1(14)
O63 W16 O77 90.1(11)
O62 W16 O61 97.2(14)
O63 W16 O61 157.9(12)
O77 W16 O61 89.1(11)
O62 W16 O54 100.2(14)
O63 W16 O54 91.5(12)
O77 W16 O54 157.5(12)
O61 W16 O54 81.1(12)
O62 W16 O69 166.1(14)
O63 W16 O69 86.8(11)
O77 W16 O69 86.6(10)
O61 W16 O69 71.2(11)
O54 W16 O69 71.1(11)
O60 W17 O72 98.8(12)
O60 W17 O59 101.4(11)
O72 W17 O59 89.8(10)
O60 W17 O61 100.8(13)
O72 W17 O61 92.5(11)
O59 W17 O61 157.1(10)
O60 W17 O55 101.6(12)
O72 W17 O55 159.6(11)
O59 W17 O55 86.9(10)
O61 W17 O55 82.9(12)
O60 W17 O69 170.3(12)
O72 W17 O69 88.4(10)
O59 W17 O69 85.0(9)
O61 W17 O69 72.4(11)
O55 W17 O69 71.2(11)
O58 W18 O57 103.2(11)
O58 W18 O73 102.0(11)
O57 W18 O73 94.9(11)
O58 W18 O50 99.1(12)
O57 W18 O50 85.7(11)
O73 W18 O50 158.1(11)
O58 W18 O59 100.8(10)
O57 W18 O59 154.9(10)
O73 W18 O59 87.1(10)
O50 W18 O59 83.4(10)
O58 W18 O68 170.5(10)
O57 W18 O68 72.0(10)
O73 W18 O68 86.7(9)
O50 W18 O68 72.6(10)
O59 W18 O68 83.1(8)
O55 W10B O45 136.0(18)
O55 W10B O54 108.8(17)
O45 W10B O54 102.3(15)
O55 W10B O49 94.4(15)
O45 W10B O49 89.9(13)
O54 W10B O49 128.3(12)
O49 W11B O50 118.9(16)
O49 W11B O46 114.3(15)
O50 W11B O46 107.8(15)
O49 W11B O47 80.3(14)
O50 W11B O47 147.2(14)
O46 W11B O47 84.2(12)
O49 W11B O51 145.4(14)
O50 W11B O51 82.4(13)
O46 W11B O51 79.8(12)
O47 W11B O51 69.6(11)
O49 W11B O68 92.8(13)
O50 W11B O68 76.6(12)
O46 W11B O68 143.2(12)
O47 W11B O68 76.2(10)
O51 W11B O68 64.4(9)
O48 W12B O53 106.4(19)
O48 W12B O47 107.7(19)
O53 W12B O47 138.4(14)
O48 W12B O44 123.5(19)
O53 W12B O44 89.2(15)
O47 W12B O44 91.5(16)
O48 W12B O70 98.1(17)
O53 W12B O70 69.1(12)
O47 W12B O70 82.9(12)
O44 W12B O70 137.4(14)
O57 W13B O51 95.1(14)
O57 W13B O74 100.5(14)
O51 W13B O74 163.7(15)
O57 W13B O56 97.7(14)
O51 W13B O56 93.1(14)
O74 W13B O56 89.4(13)
O57 W13B O68 86.6(12)
O51 W13B O68 82.4(12)
O74 W13B O68 93.8(13)
O56 W13B O68 174.2(13)
O57 W13B O67 177.7(14)
O51 W13B O67 83.5(12)
O74 W13B O67 80.8(12)
O56 W13B O67 84.2(11)
O68 W13B O67 91.5(11)
O65 W14B O52 92.8(14)
O65 W14B O75 88.8(13)
O52 W14B O75 169.4(14)
O65 W14B O70 87.9(14)
O52 W14B O70 90.6(14)
O75 W14B O70 100.0(12)
O65 W14B O67 168.3(13)
O52 W14B O67 88.2(13)
O75 W14B O67 88.1(12)
O70 W14B O67 103.8(12)
O65 W14B O66 87.6(13)
O52 W14B O66 87.8(13)
O75 W14B O66 81.8(12)
O70 W14B O66 175.1(14)
O67 W14B O66 80.8(12)
O63 W15B O76 109.4(16)
O63 W15B O64 122.0(18)
O76 W15B O64 92.1(15)
O63 W15B O53 99.5(16)
O76 W15B O53 141.7(14)
O64 W15B O53 93.4(14)
O63 W15B O70 96.1(15)
O76 W15B O70 84.9(12)
O64 W15B O70 140.2(14)
O53 W15B O70 67.2(11)
O63 W15B O65 158.6(16)
O76 W15B O65 74.7(12)
O64 W15B O65 78.0(14)
O53 W15B O65 69.6(11)
O70 W15B O65 62.9(10)
O61 W16B O62 137.8(19)
O61 W16B O77 101.6(14)
O62 W16B O77 102.8(16)
O61 W16B O54 89.0(14)
O62 W16B O54 100.5(16)
O77 W16B O54 130.4(12)
O61 W16B O63 137.2(15)
O62 W16B O63 84.0(15)
O77 W16B O63 68.7(10)
O54 W16B O63 71.0(10)
O60 W17B O72 126.3(17)
O60 W17B O61 116.9(18)
O72 W17B O61 88.9(12)
O60 W17B O59 110.5(16)
O72 W17B O59 83.0(10)
O61 W17B O59 126.0(11)
O60 W17B O55 104.1(16)
O72 W17B O55 129.2(11)
O61 W17B O55 71.9(11)
O59 W17B O55 73.0(9)
O58 W18B O59 121.8(14)
O58 W18B O73 116.5(15)
O59 W18B O73 96.2(13)
O58 W18B O50 97.1(14)
O59 W18B O50 81.5(11)
O73 W18B O50 140.7(13)
O58 W18B O57 95.2(13)
O59 W18B O57 136.6(11)
O73 W18B O57 85.0(11)
O50 W18B O57 71.3(10)
O89 W19 O90 98.8(14)
O89 W19 O91 103.5(14)
O90 W19 O91 89.7(12)
O89 W19 O93 101.4(14)
O90 W19 O93 88.2(12)
O91 W19 O93 155.0(12)
O89 W19 O94 104.0(14)
O90 W19 O94 156.9(12)
O91 W19 O94 88.3(12)
O93 W19 O94 83.9(12)
O89 W19 O99 171.2(13)
O90 W19 O99 74.0(10)
O91 W19 O99 71.9(11)
O93 W19 O99 83.6(11)
O94 W19 O99 83.6(10)
O88 W20 O95 103.8(15)
O88 W20 O96 101.8(15)
O95 W20 O96 88.4(13)
O88 W20 O91 103.0(15)
O95 W20 O91 87.2(12)
O96 W20 O91 155.1(13)
O88 W20 O92 98.2(15)
O95 W20 O92 157.8(12)
O96 W20 O92 89.6(13)
O91 W20 O92 85.3(12)
O88 W20 O99 169.9(14)
O95 W20 O99 85.2(11)
O96 W20 O99 82.7(11)
O91 W20 O99 72.6(10)
O92 W20 O99 72.6(10)
O87 W21 O97 104.8(13)
O87 W21 O92 100.1(14)
O97 W21 O92 91.2(12)
O87 W21 O98 102.1(13)
O97 W21 O98 86.7(11)
O92 W21 O98 157.5(12)
O87 W21 O90 99.4(13)
O97 W21 O90 155.7(11)
O92 W21 O90 87.3(12)
O98 W21 O90 85.5(11)
O87 W21 O99 170.3(12)
O97 W21 O99 83.4(10)
O92 W21 O99 74.1(11)
O98 W21 O99 83.4(10)
O90 W21 O99 72.9(10)
O113 W22 O93 103.1(14)
O113 W22 O112 101.7(13)
O93 W22 O112 85.3(12)
O113 W22 O115 101.5(13)
O93 W22 O115 155.4(12)
O112 W22 O115 88.4(11)
O113 W22 O114 101.2(14)
O93 W22 O114 85.9(12)
O112 W22 O114 156.7(12)
O115 W22 O114 90.7(12)
O113 W22 O102 173.0(12)
O93 W22 O102 82.1(10)
O112 W22 O102 83.2(9)
O115 W22 O102 73.5(9)
O114 W22 O102 74.3(10)
O103 W23 O104 100.9(12)
O103 W23 O116 102.0(13)
O104 W23 O116 90.8(11)
O103 W23 O98 102.7(13)
O104 W23 O98 87.4(11)
O116 W23 O98 155.1(12)
O103 W23 O114 101.3(13)
O104 W23 O114 157.5(12)
O116 W23 O114 87.6(12)
O98 W23 O114 84.8(12)
O103 W23 O102 171.6(11)
O104 W23 O102 85.2(9)
O116 W23 O102 72.0(10)
O98 W23 O102 83.1(10)
O114 W23 O102 73.0(10)
O105 W24 O117 103.8(12)
O105 W24 O106 99.3(12)
O117 W24 O106 93.2(11)
O105 W24 O104 104.0(12)
O117 W24 O104 91.1(11)
O106 W24 O104 154.5(11)
O105 W24 O97 100.6(12)
O117 W24 O97 155.6(11)
O106 W24 O97 83.5(11)
O104 W24 O97 82.3(10)
O105 W24 O100 172.1(11)
O117 W24 O100 75.2(10)
O106 W24 O100 73.0(10)
O104 W24 O100 83.9(9)
O97 W24 O100 80.7(9)
O107 W25 O118 102.5(13)
O107 W25 O108 103.0(13)
O118 W25 O108 90.9(11)
O107 W25 O106 101.1(13)
O118 W25 O106 93.3(12)
O108 W25 O106 154.0(11)
O107 W25 O96 102.0(14)
O118 W25 O96 155.5(12)
O108 W25 O96 83.3(12)
O106 W25 O96 82.4(12)
O107 W25 O100 174.2(12)
O118 W25 O100 75.9(10)
O108 W25 O100 82.7(10)
O106 W25 O100 73.5(10)
O96 W25 O100 79.8(11)
O109 W26 O119 106.7(14)
O109 W26 O110 99.4(15)
O119 W26 O110 89.4(11)
O109 W26 O108 103.1(14)
O119 W26 O108 92.2(11)
O110 W26 O108 155.9(11)
O109 W26 O95 99.3(14)
O119 W26 O95 154.0(11)
O110 W26 O95 83.9(11)
O108 W26 O95 84.1(11)
O109 W26 O101 174.1(13)
O119 W26 O101 73.3(9)
O110 W26 O101 74.8(10)
O108 W26 O101 82.7(9)
O95 W26 O101 80.6(10)
O111 W27 O120 101.1(14)
O111 W27 O94 101.6(15)
O120 W27 O94 157.2(11)
O111 W27 O112 102.4(14)
O120 W27 O112 89.6(11)
O94 W27 O112 83.7(12)
O111 W27 O110 101.1(14)
O120 W27 O110 90.8(11)
O94 W27 O110 86.7(12)
O112 W27 O110 156.0(11)
O111 W27 O101 171.9(13)
O120 W27 O101 75.8(9)
O94 W27 O101 81.9(10)
O112 W27 O101 85.2(9)
O110 W27 O101 71.7(10)
O124 W28 O122 103.2(11)
O124 W28 O121 103.8(11)
O122 W28 O121 93.3(10)
O124 W28 O116 99.6(11)
O122 W28 O116 90.2(10)
O121 W28 O116 154.9(10)
O124 W28 O115 99.3(11)
O122 W28 O115 157.1(10)
O121 W28 O115 85.4(10)
O116 W28 O115 81.8(10)
O124 W28 O102 166.0(10)
O122 W28 O102 86.7(9)
O121 W28 O102 85.3(9)
O116 W28 O102 70.1(9)
O115 W28 O102 70.4(9)
O129 W29 O134 99.6(15)
O129 W29 O131 104.8(16)
O134 W29 O131 90.1(12)
O129 W29 O135 98.5(15)
O134 W29 O135 85.1(11)
O131 W29 O135 156.6(12)
O129 W29 O132 102.4(15)
O134 W29 O132 157.6(12)
O131 W29 O132 88.1(13)
O135 W29 O132 87.8(12)
O129 W29 O139 174.5(14)
O134 W29 O139 85.9(10)
O131 W29 O139 74.4(11)
O135 W29 O139 82.4(11)
O132 W29 O139 72.1(11)
O128 W30 O133 103.5(13)
O128 W30 O138 104.5(14)
O133 W30 O138 89.4(11)
O128 W30 O131 100.7(14)
O133 W30 O131 87.3(12)
O138 W30 O131 154.6(13)
O128 W30 O130 100.7(14)
O133 W30 O130 155.2(12)
O138 W30 O130 90.0(12)
O131 W30 O130 82.7(13)
O128 W30 O139 168.2(13)
O133 W30 O139 84.5(10)
O138 W30 O139 84.0(11)
O131 W30 O139 70.6(11)
O130 W30 O139 70.8(11)
O127 W31 O130 102.6(16)
O127 W31 O137 106.0(14)
O130 W31 O137 95.3(14)
O127 W31 O132 97.4(14)
O130 W31 O132 87.6(14)
O137 W31 O132 155.0(13)
O127 W31 O136 99.7(14)
O130 W31 O136 157.1(13)
O137 W31 O136 83.3(12)
O132 W31 O136 84.4(12)
O127 W31 O139 169.4(13)
O130 W31 O139 77.7(13)
O137 W31 O139 84.4(11)
O132 W31 O139 72.0(11)
O136 W31 O139 79.4(10)
O145 W32 O144 102.1(12)
O145 W32 O159 103.0(12)
O144 W32 O159 94.5(11)
O145 W32 O134 98.2(11)
O144 W32 O134 87.3(11)
O159 W32 O134 157.8(11)
O145 W32 O146 99.9(11)
O144 W32 O146 157.2(11)
O159 W32 O146 86.7(11)
O134 W32 O146 83.3(11)
O145 W32 O140 177.1(11)
O144 W32 O140 75.9(10)
O159 W32 O140 75.2(10)
O134 W32 O140 83.8(10)
O146 W32 O140 82.4(10)
O143 W33 O160 106.4(13)
O143 W33 O154 104.8(13)
O160 W33 O154 91.7(11)
O143 W33 O144 99.0(13)
O160 W33 O144 89.9(11)
O154 W33 O144 154.6(11)
O143 W33 O133 99.5(12)
O160 W33 O133 153.9(11)
O154 W33 O133 84.6(10)
O144 W33 O133 82.9(10)
O143 W33 O140 171.4(12)
O160 W33 O140 71.8(10)
O154 W33 O140 83.7(10)
O144 W33 O140 72.8(10)
O133 W33 O140 82.2(9)
O153 W34 O155 106.4(13)
O153 W34 O154 104.0(12)
O155 W34 O154 91.7(11)
O153 W34 O138 100.5(13)
O155 W34 O138 153.1(12)
O154 W34 O138 82.6(11)
O153 W34 O152 102.9(13)
O155 W34 O152 89.5(12)
O154 W34 O152 151.6(11)
O138 W34 O152 83.5(11)
O153 W34 O142 173.3(11)
O155 W34 O142 73.0(10)
O154 W34 O142 82.7(9)
O138 W34 O142 80.2(10)
O152 W34 O142 70.6(10)
O151 W35 O152 101.6(14)
O151 W35 O156 103.6(13)
O152 W35 O156 93.6(12)
O151 W35 O137 101.1(14)
O152 W35 O137 85.4(12)
O156 W35 O137 155.0(11)
O151 W35 O150 99.6(14)
O152 W35 O150 157.2(12)
O156 W35 O150 89.5(12)
O137 W35 O150 82.4(12)
O151 W35 O142 176.7(13)
O152 W35 O142 75.2(10)
O156 W35 O142 75.8(9)
O137 W35 O142 79.8(10)
O150 W35 O142 83.7(10)
O149 W36 O136 103.8(14)
O149 W36 O150 101.4(14)
O136 W36 O150 89.0(12)
O149 W36 O157 100.4(15)
O136 W36 O157 155.7(13)
O150 W36 O157 88.9(13)
O149 W36 O148 100.2(14)
O136 W36 O148 86.1(12)
O150 W36 O148 158.4(13)
O157 W36 O148 86.9(13)
O149 W36 O141 170.1(13)
O136 W36 O141 83.1(10)
O150 W36 O141 85.6(10)
O157 W36 O141 72.5(11)
O148 W36 O141 72.9(10)
O147 W37 O146 101.1(14)
O147 W37 O135 101.4(15)
O146 W37 O135 87.1(12)
O147 W37 O158 101.3(14)
O146 W37 O158 90.8(11)
O135 W37 O158 157.2(11)
O147 W37 O148 100.1(15)
O146 W37 O148 158.7(12)
O135 W37 O148 86.8(12)
O158 W37 O148 87.0(12)
O147 W37 O141 170.6(13)
O146 W37 O141 86.2(9)
O135 W37 O141 84.8(10)
O158 W37 O141 72.5(9)
O148 W37 O141 72.9(10)
O164 W38 O161 102.4(15)
O164 W38 O162 101.5(13)
O161 W38 O162 95.7(13)
O164 W38 O157 98.5(14)
O161 W38 O157 91.0(14)
O162 W38 O157 156.9(12)
O164 W38 O158 96.8(12)
O161 W38 O158 159.7(13)
O162 W38 O158 86.8(11)
O157 W38 O158 79.5(11)
O164 W38 O141 164.3(11)
O161 W38 O141 89.1(12)
O162 W38 O141 87.7(10)
O157 W38 O141 70.3(10)
O158 W38 O141 70.8(9)
O135 W29B O129 128(2)
O135 W29B O134 97.6(16)
O129 W29B O134 94.8(16)
O135 W29B O132 103.5(17)
O129 W29B O132 99.9(17)
O134 W29B O132 137.9(15)
O135 W29B O131 148.7(17)
O129 W29B O131 82.9(16)
O134 W29B O131 71.5(12)
O132 W29B O131 71.6(12)
O131 W30B O130 96.8(16)
O131 W30B O139 92.9(15)
O130 W30B O139 91.2(15)
O131 W30B O133 89.8(14)
O130 W30B O133 167.6(15)
O139 W30B O133 98.9(13)
O131 W30B O138 167.0(15)
O130 W30B O138 91.3(14)
O139 W30B O138 97.2(13)
O133 W30B O138 80.5(12)
O131 W30B O128 88.8(14)
O130 W30B O128 89.0(14)
O139 W30B O128 178.3(15)
O133 W30B O128 80.7(12)
O138 W30B O128 81.1(12)
O136 W31B O127 129.8(19)
O136 W31B O132 114.9(18)
O127 W31B O132 95.2(15)
O136 W31B O137 94.2(16)
O127 W31B O137 90.1(14)
O132 W31B O137 135.5(15)
O136 W31B O139 91.1(15)
O127 W31B O139 138.1(15)
O132 W31B O139 70.6(12)
O137 W31B O139 76.2(11)
O146 W32B O145 120.8(16)
O146 W32B O159 102.0(16)
O145 W32B O159 106.9(15)
O146 W32B O134 89.2(14)
O145 W32B O134 93.7(15)
O159 W32B O134 146.3(15)
O146 W32B O144 149.0(15)
O145 W32B O144 86.2(13)
O159 W32B O144 82.0(12)
O134 W32B O144 72.9(11)
O160 W33B O144 102.7(15)
O160 W33B O140 87.5(14)
O144 W33B O140 89.9(13)
O160 W33B O154 90.9(14)
O144 W33B O154 166.2(16)
O140 W33B O154 93.1(12)
O160 W33B O133 170.3(15)
O144 W33B O133 87.0(14)
O140 W33B O133 93.4(12)
O154 W33B O133 79.4(11)
O160 W33B O143 94.4(14)
O144 W33B O143 91.3(14)
O140 W33B O143 177.5(15)
O154 W33B O143 85.2(12)
O133 W33B O143 84.5(12)
O160 W33B Mn12 36.9(10)
O144 W33B Mn12 95.6(10)
O140 W33B Mn12 50.8(8)
O154 W33B Mn12 96.7(10)
O133 W33B Mn12 144.0(10)
O143 W33B Mn12 131.1(11)
O155 W34B O152 104.3(15)
O155 W34B O142 96.3(14)
O152 W34B O142 90.4(13)
O155 W34B O154 93.8(13)
O152 W34B O154 160.0(14)
O142 W34B O154 96.2(11)
O155 W34B O138 167.0(15)
O152 W34B O138 84.8(13)
O142 W34B O138 92.9(12)
O154 W34B O138 76.0(11)
O155 W34B O153 91.3(13)
O152 W34B O153 89.4(12)
O142 W34B O153 172.2(13)
O154 W34B O153 81.6(11)
O138 W34B O153 79.3(11)
O155 W34B Mn11 39.6(10)
O152 W34B Mn11 98.8(10)
O142 W34B Mn11 56.9(8)
O154 W34B Mn11 100.6(8)
O138 W34B Mn11 149.4(10)
O153 W34B Mn11 130.8(9)
O150 W35B O156 121.0(18)
O150 W35B O151 122.2(18)
O156 W35B O151 96.5(13)
O150 W35B O137 92.8(16)
O156 W35B O137 135.6(13)
O151 W35B O137 86.6(13)
O150 W35B O142 97.4(15)
O156 W35B O142 74.1(10)
O151 W35B O142 136.7(13)
O137 W35B O142 73.8(10)
O150 W35B O152 153.1(17)
O156 W35B O152 73.3(11)
O151 W35B O152 73.9(12)
O137 W35B O152 65.1(10)
O142 W35B O152 62.9(9)
O150 W35B Mn11 104.7(14)
O156 W35B Mn11 30.7(8)
O151 W35B Mn11 125.4(11)
O137 W35B Mn11 119.4(9)
O142 W35B Mn11 47.0(6)
O152 W35B Mn11 76.0(7)
O157 W36B O149 123.5(18)
O157 W36B O148 110.8(17)
O149 W36B O148 122.4(18)
O157 W36B O136 128.1(15)
O149 W36B O136 84.9(15)
O148 W36B O136 75.5(13)
O157 W36B O150 77.2(14)
O149 W36B O150 82.9(15)
O148 W36B O150 129.6(14)
O136 W36B O150 63.3(10)
O147 W37B O158 134(2)
O147 W37B O148 113(2)
O158 W37B O148 88.6(13)
O147 W37B O146 106(2)
O158 W37B O146 87.8(12)
O148 W37B O146 128.3(13)
O147 W37B O135 95(2)
O158 W37B O135 130.2(13)
O148 W37B O135 73.3(12)
O146 W37B O135 70.4(11)
O164 W38B O158 131.2(18)
O164 W38B O162 111.9(17)
O158 W38B O162 88.6(12)
O164 W38B O157 109.9(18)
O158 W38B O157 81.9(12)
O162 W38B O157 131.5(13)
O164 W38B O161 95.4(17)
O158 W38B O161 133.0(13)
O162 W38B O161 76.8(12)
O157 W38B O161 75.8(12)
O125 P1 O43 111.4(13)
O125 P1 O42 110.0(14)
O43 P1 O42 110.1(13)
O125 P1 C1 109.3(15)
O43 P1 C1 109.0(16)
O42 P1 C1 106.9(16)
O126 P2 O86 114.8(14)
O126 P2 O85 106.9(14)
O86 P2 O85 111.3(13)
O126 P2 C5 105.2(16)
O86 P2 C5 110.5(16)
O85 P2 C5 107.8(15)
O83 P3 O84 110.6(16)
O83 P3 O165 111.4(16)
O84 P3 O165 108.9(17)
O83 P3 C6 107.8(17)
O84 P3 C6 107.9(17)
O165 P3 C6 110.1(16)
O41 P4 O166 108.3(15)
O41 P4 O40 112.0(15)
O166 P4 O40 112.2(15)
O41 P4 C10 106.9(16)
O166 P4 C10 107.2(17)
O40 P4 C10 110.0(18)
O25 P5 O28 109.7(15)
O25 P5 O26 110.8(15)
O28 P5 O26 110.3(14)
O25 P5 O27 109.0(15)
O28 P5 O27 106.9(14)
O26 P5 O27 110.0(14)
O70 P6 O68 113.7(16)
O70 P6 O69 108.0(16)
O68 P6 O69 110.7(15)
O70 P6 O71 109.1(15)
O68 P6 O71 108.2(13)
O69 P6 O71 106.9(15)
O100 P7 O102 112.1(14)
O100 P7 O101 107.6(13)
O102 P7 O101 109.0(13)
O100 P7 O99 107.4(14)
O102 P7 O99 111.8(14)
O101 P7 O99 108.7(14)
O142 P8 O140 111.4(14)
O142 P8 O141 108.8(13)
O140 P8 O141 108.0(14)
O142 P8 O139 109.0(15)
O140 P8 O139 110.9(15)
O141 P8 O139 108.8(14)
W3 O4 W1 150.6(17)
W3 O5 W2 153.4(17)
W1 O6 W2 150.4(16)
W4 O7 W1 127.9(17)
W1 O8 W9 123.1(17)
W3 O9 W8 125.7(17)
W3 O10 W7 125.0(15)
W2 O11 W6 124.9(14)
W2 O12 W5 130.0(17)
W4 O14 W9 124.9(17)
W8 O16 W9 147.4(16)
W7 O18 W8 127.1(13)
W6 O20 W7 145.4(14)
W5 O22 W6 125.6(15)
W4 O24 W5 146.2(17)
P5 O25 W1 126.5(16)
P5 O25 W4 127.8(17)
W1 O25 W4 90.1(9)
P5 O25 W9 124.0(16)
W1 O25 W9 88.3(9)
W4 O25 W9 87.8(9)
P5 O26 W3 127.2(13)
P5 O26 W8 125.1(13)
W3 O26 W8 90.8(8)
P5 O26 W7 124.2(13)
W3 O26 W7 89.4(8)
W8 O26 W7 88.6(7)
P5 O27 W6 126.1(13)
P5 O27 W2 125.2(14)
W6 O27 W2 89.6(8)
P5 O27 W5 125.7(14)
W6 O27 W5 89.4(8)
W2 O27 W5 89.3(8)
P5 O28 Mn2 126.0(14)
P5 O28 Mn3 123.8(14)
Mn2 O28 Mn3 89.9(9)
P5 O28 Mn1 126.0(14)
Mn2 O28 Mn1 90.3(9)
Mn3 O28 Mn1 89.7(8)
W4 O29 Mn2 141.9(17)
W9 O30 Mn3 142.0(16)
W8 O31 Mn3 148.7(15)
W7 O32 Mn1 148.2(13)
W6 O33 Mn1 145.3(15)
W5 O34 Mn2 144.1(17)
Mn4 O35 Mn1 96.9(11)
Mn4 O35 Mn3 96.1(11)
Mn1 O35 Mn3 111.0(11)
Mn4 O36 Mn2 94.6(10)
Mn4 O36 Mn1 95.4(10)
Mn2 O36 Mn1 111.2(12)
Mn4 O37 Mn2 95.8(11)
Mn4 O37 Mn3 96.7(10)
Mn2 O37 Mn3 110.5(11)
C11 O38 Mn2 123(3)
C11 O39 Mn4 128(4)
P4 O40 Mn1 119.5(16)
P4 O41 Mn4 126.0(15)
P1 O42 Mn4 124.9(15)
P1 O43 Mn3 122.2(14)
W12 O47 W11 154.5(19)
W12B O47 W11B 119.2(16)
W12 O48 W10 153.0(16)
W10 O49 W11 152.6(15)
W11B O49 W10B 159.4(17)
W18 O50 W11 123.5(15)
W11B O50 W18B 130.8(17)
W11 O51 W13 129.1(16)
W13B O51 W11B 109.5(14)
W12 O52 W14 128.4(17)
W12 O53 W15 128.2(16)
W12B O53 W15B 118.1(15)
W10 O54 W16 125.3(15)
W10B O54 W16B 122.0(15)
W10 O55 W17 125.8(15)
W10B O55 W17B 147.8(19)
W18 O57 W13 128.2(14)
W13B O57 W18B 122.1(15)
W17 O59 W18 145.8(11)
W18B O59 W17B 140.4(12)
W17 O61 W16 123.7(15)
W16B O61 W17B 155(2)
W16 O63 W15 149.6(16)
W15B O63 W16B 149.7(18)
W15 O65 W14 131.5(16)
W14B O65 W15B 105.1(13)
W14 O67 W13 143.4(15)
W14B O67 W13B 125.3(14)
P6 O68 W13B 129.4(15)
P6 O68 W18 126.0(13)
P6 O68 W11 124.9(13)
W18 O68 W11 91.7(8)
P6 O68 W11B 121.6(13)
W13B O68 W11B 99.5(11)
P6 O68 W13 123.6(13)
W18 O68 W13 90.3(8)
W11 O68 W13 89.6(8)
P6 O69 W17 125.0(16)
P6 O69 W16 124.6(16)
W17 O69 W16 92.6(10)
P6 O69 W10 121.9(15)
W17 O69 W10 91.8(10)
W16 O69 W10 91.5(10)
P6 O70 W14B 124.5(18)
P6 O70 W15 130.7(17)
P6 O70 W15B 117.3(16)
W14B O70 W15B 104.1(13)
P6 O70 W12 126.0(16)
W15 O70 W12 90.5(10)
P6 O70 W12B 112.6(15)
W14B O70 W12B 102.6(13)
W15B O70 W12B 89.5(10)
P6 O71 Mn6 123.5(14)
P6 O71 Mn5 123.4(14)
Mn6 O71 Mn5 91.3(9)
P6 O71 Mn7 126.0(13)
Mn6 O71 Mn7 90.9(9)
Mn5 O71 Mn7 91.9(9)
W17B O72 Mn7 158.2(15)
W17 O72 Mn7 144.4(14)
W18B O73 Mn7 146.7(16)
Mn7 O73 W18 147.7(15)
W13 O74 Mn5 149.7(18)
W13B O74 Mn5 143.5(18)
W14 O75 Mn5 143.9(15)
W14B O75 Mn5 130.5(14)
W15 O76 Mn6 146.8(17)
W15B O76 Mn6 127.8(16)
W16 O77 Mn6 142.9(15)
Mn6 O77 W16B 160.5(15)
Mn8 O78 Mn6 94.3(11)
Mn8 O78 Mn5 96.5(11)
Mn6 O78 Mn5 109.5(11)
Mn8 O79 Mn7 96.9(11)
Mn8 O79 Mn6 92.6(11)
Mn7 O79 Mn6 110.8(12)
Mn8 O80 Mn5 96.4(11)
Mn8 O80 Mn7 95.9(11)
Mn5 O80 Mn7 112.5(12)
C13 O81 Mn6 119(3)
C13 O82 Mn8 125(3)
P3 O83 Mn5 121.8(16)
P3 O84 Mn8 127.7(17)
P2 O85 Mn8 125.4(14)
P2 O85 Na1 102.8(13)
Mn8 O85 Na1 123.1(12)
P2 O86 Mn7 120.5(14)
W19 O90 W21 123.2(14)
W19 O91 W20 125.2(15)
W21 O92 W20 121.9(15)
W22 O93 W19 153.3(17)
W27 O94 W19 153.4(17)
W20 O95 W26 149.6(16)
W20 O96 W25 151.6(18)
W21 O97 W24 152.7(15)
W23 O98 W21 149.4(15)
P7 O99 W20 125.8(14)
P7 O99 W21 125.9(15)
W20 O99 W21 91.3(9)
P7 O99 W19 122.9(14)
W20 O99 W19 90.3(9)
W21 O99 W19 89.9(9)
P7 O100 Mn9 125.1(14)
P7 O100 W25 129.9(14)
Mn9 O100 W25 86.7(8)
P7 O100 W24 127.1(14)
Mn9 O100 W24 86.1(8)
W25 O100 W24 88.0(8)
P7 O101 Mn10 123.4(13)
P7 O101 W26 130.1(13)
Mn10 O101 W26 88.6(8)
P7 O101 W27 125.9(12)
Mn10 O101 W27 86.7(7)
W26 O101 W27 89.1(8)
P7 O102 W22 128.2(13)
P7 O102 W28 124.9(13)
W22 O102 W28 91.1(8)
P7 O102 W23 123.1(13)
W22 O102 W23 88.7(8)
W28 O102 W23 89.4(8)
W23 O104 W24 152.7(15)
W24 O106 W25 122.9(14)
W25 O108 W26 155.2(15)
W26 O110 W27 123.2(15)
W22 O112 W27 151.6(15)
W23 O114 W22 123.5(15)
W22 O115 W28 124.9(13)
W23 O116 W28 128.4(14)
W24 O117 Mn9 122.5(14)
W25 O118 Mn9 121.6(14)
W26 O119 Mn10 124.6(13)
W26 O119 Na1 125.0(13)
Mn10 O119 Na1 108.3(12)
W27 O120 Mn10 119.8(12)
W28 O121 Mn10 141.7(13)
W28 O122 Mn9 145.8(13)
Mn9 O123 Mn10 136.3(13)
P1 O125 Mn9 134.8(13)
P2 O126 Mn10 146.2(16)
W31 O130 W30 123.0(18)
W29 O131 W30 125.3(16)
W30B O131 W29B 106.1(15)
W31 O132 W29 123.4(16)
W31B O132 W29B 120.3(17)
W30 O133 W33 147.9(14)
W30B O133 W33B 129.6(14)
W29 O134 W32 151.5(15)
W29B O134 W32B 127.9(15)
W37 O135 W29 151.3(16)
W29B O135 W37B 162(2)
W36 O136 W31 151.2(16)
W31B O136 W36B 175(2)
W31 O137 W35 157.0(18)
W31B O137 W35B 118.6(14)
W30 O138 W34 151.4(16)
W30B O138 W34B 127.5(15)
P8 O139 W30B 127.0(18)
P8 O139 W29 127.2(16)
P8 O139 W31 126.8(16)
W29 O139 W31 91.9(10)
P8 O139 W30 121.6(15)
W29 O139 W30 89.6(9)
W31 O139 W30 88.3(9)
P8 O139 W31B 117.1(15)
W30B O139 W31B 102.9(13)
P8 O140 W33B 129.7(17)
P8 O140 Mn12 126.1(15)
W33B O140 Mn12 86.1(11)
P8 O140 W32 128.9(15)
Mn12 O140 W32 88.2(9)
P8 O140 W33 125.6(15)
Mn12 O140 W33 87.8(9)
W32 O140 W33 87.1(8)
P8 O141 W38 124.2(12)
P8 O141 W36 124.6(12)
W38 O141 W36 92.0(7)
P8 O141 W37 124.0(12)
W38 O141 W37 92.3(7)
W36 O141 W37 89.8(7)
P8 O142 W34B 133.8(16)
P8 O142 Mn11 123.7(14)
W34B O142 Mn11 82.0(10)
P8 O142 W35 130.1(14)
Mn11 O142 W35 86.4(8)
P8 O142 W34 128.5(14)
Mn11 O142 W34 86.4(8)
W35 O142 W34 87.5(8)
P8 O142 W35B 119.1(13)
W34B O142 W35B 100.2(11)
Mn11 O142 W35B 82.8(8)
W32 O144 W33 123.2(13)
W33B O144 W32B 109.3(14)
W37 O146 W32 149.7(15)
W32B O146 W37B 171.8(18)
W37 O148 W36 124.2(16)
W36B O148 W37B 134.1(19)
W36 O150 W35 148.8(17)
W35B O150 W36B 166(2)
W35 O152 W34 124.6(15)
W34B O152 W35B 101.2(13)
W33 O154 W34 156.6(14)
W33B O154 W34B 131.6(14)
W34B O155 Mn11 106.3(15)
W34 O155 Mn11 125.5(15)
W35B O156 Mn11 121.2(14)
W35 O156 Mn11 122.9(13)
W36 O157 W38 125.0(17)
W36B O157 W38B 138.3(19)
W37B O158 W38B 158.3(17)
W37 O158 W38 124.4(13)
W32B O159 Mn12 123.9(15)
W32 O159 Mn12 118.9(14)
W33B O160 Mn12 110.1(15)
W33 O160 Mn12 124.7(14)
W38 O161 Mn11 142.6(19)
Mn11 O161 W38B 150.5(18)
W38 O162 Mn12 139.8(15)
Mn12 O162 W38B 157.8(16)
Mn12 O163 Mn11 136.0(14)
P3 O165 Mn11 131.1(17)
P4 O166 Mn12 150.9(17)
C2 C1 P1 114(3)
C1 C2 C3 115(3)
C2 C3 C4 110(3)
C5 C4 C3 113(3)
C4 C5 P2 114(3)
C7 C6 P3 118(3)
C8 C7 C6 112(3)
C7 C8 C9 117(4)
C8 C9 C10 115(4)
C9 C10 P4 112(3)
O39 C11 O38 126(5)
O39 C11 C12 118(5)
O38 C11 C12 117(5)
O82 C13 O81 130(5)
O82 C13 C14 117(5)
O81 C13 C14 113(4)
C2S N1S C1S 116(5)
C3S N2S C4S 107(4)
C5S N3S C6S 122(4)
C8S N4S C7S 119(4)
C9S N5S C10S 121(4)
C11S N6S C12S 116(5)
C13S N7S C14S 106(3)
O7W Na1 O119 102.7(19)
O7W Na1 O85 94.3(19)
O119 Na1 O85 105.2(13)

loop_
_geom_bond_atom_site_label_1
_geom_bond_atom_site_label_2
_geom_bond_distance
_geom_bond_site_symmetry_2
Mn1 O32 1.87(2) .
Mn1 O33 1.90(2) .
Mn1 O35 1.95(2) .
Mn1 O36 1.95(2) .
Mn1 O40 2.13(3) .
Mn1 O28 2.29(2) .
Mn1 Mn4 2.841(7) .
Mn1 Mn2 3.206(8) .
Mn1 Mn3 3.224(7) .
Mn2 O34 1.86(3) .
Mn2 O37 1.93(2) .
Mn2 O36 1.93(2) .
Mn2 O29 1.94(3) .
Mn2 O38 2.11(3) .
Mn2 O28 2.23(2) .
Mn2 Mn4 2.805(8) .
Mn2 Mn3 3.184(9) .
Mn3 O31 1.84(3) .
Mn3 O30 1.92(3) .
Mn3 O37 1.95(2) .
Mn3 O35 1.97(2) .
Mn3 O43 2.03(2) .
Mn3 O28 2.28(2) .
Mn3 Mn4 2.838(8) .
Mn4 O35 1.85(2) .
Mn4 O37 1.85(2) .
Mn4 O42 1.86(3) .
Mn4 O36 1.88(2) .
Mn4 O41 1.91(2) .
Mn4 O39 1.92(3) .
Mn5 O74 1.89(3) .
Mn5 O80 1.94(2) .
Mn5 O78 1.95(2) .
Mn5 O75 1.96(3) .
Mn5 O83 2.08(3) .
Mn5 O71 2.23(2) .
Mn5 Mn8 2.858(8) .
Mn5 Mn6 3.183(9) .
Mn5 Mn7 3.220(8) .
Mn6 O77 1.88(3) .
Mn6 O78 1.95(2) .
Mn6 O76 1.95(3) .
Mn6 O79 1.97(2) .
Mn6 O81 2.15(3) .
Mn6 O71 2.22(2) .
Mn6 Mn8 2.803(8) .
Mn6 Mn7 3.191(8) .
Mn7 O73 1.85(3) .
Mn7 O72 1.90(2) .
Mn7 O79 1.90(3) .
Mn7 O80 1.94(2) .
Mn7 O86 2.11(2) .
Mn7 O71 2.25(2) .
Mn7 Mn8 2.847(7) .
Mn8 O84 1.87(3) .
Mn8 O78 1.88(2) .
Mn8 O85 1.89(2) .
Mn8 O80 1.90(2) .
Mn8 O79 1.90(2) .
Mn8 O82 2.02(3) .
Mn9 O117 1.91(3) .
Mn9 O123 1.91(2) .
Mn9 O122 1.92(2) .
Mn9 O118 1.92(3) .
Mn9 O125 2.08(2) .
Mn9 O100 2.36(3) .
Mn10 O119 1.90(3) .
Mn10 O121 1.91(2) .
Mn10 O120 1.92(2) .
Mn10 O123 1.95(2) .
Mn10 O126 2.04(3) .
Mn10 O101 2.33(2) .
Mn11 O155 1.87(3) .
Mn11 O161 1.91(3) .
Mn11 O156 1.93(2) .
Mn11 O163 1.94(3) .
Mn11 O165 2.05(3) .
Mn11 O142 2.39(2) .
Mn11 W34B 2.819(15) .
Mn11 W35B 3.234(13) .
Mn12 O160 1.89(3) .
Mn12 O162 1.93(3) .
Mn12 O163 1.93(3) .
Mn12 O159 1.94(3) .
Mn12 O166 1.99(3) .
Mn12 O140 2.30(3) .
Mn12 W33B 2.956(18) .
W1 O1 1.77(4) .
W1 O6 1.92(3) .
W1 O7 1.93(3) .
W1 O4 1.94(3) .
W1 O8 1.95(3) .
W1 O25 2.43(3) .
W2 O2 1.71(3) .
W2 O12 1.81(3) .
W2 O11 1.90(3) .
W2 O5 1.91(3) .
W2 O6 1.92(3) .
W2 O27 2.44(2) .
W3 O3 1.65(3) .
W3 O5 1.89(3) .
W3 O9 1.90(3) .
W3 O4 1.91(3) .
W3 O10 1.92(3) .
W3 O26 2.40(2) .
W4 O13 1.64(3) .
W4 O29 1.81(3) .
W4 O14 1.90(3) .
W4 O24 1.90(3) .
W4 O7 1.92(3) .
W4 O25 2.45(3) .
W5 O23 1.67(3) .
W5 O34 1.85(3) .
W5 O22 1.91(3) .
W5 O24 1.94(3) .
W5 O12 1.98(3) .
W5 O27 2.45(2) .
W6 O21 1.70(3) .
W6 O33 1.82(2) .
W6 O20 1.87(3) .
W6 O22 1.96(3) .
W6 O11 1.99(3) .
W6 O27 2.44(2) .
W7 O19 1.70(3) .
W7 O32 1.81(2) .
W7 O18 1.89(3) .
W7 O10 1.96(3) .
W7 O20 1.97(3) .
W7 O26 2.49(2) .
W8 O17 1.66(3) .
W8 O31 1.84(2) .
W8 O16 1.90(3) .
W8 O18 1.95(3) .
W8 O9 1.97(3) .
W8 O26 2.43(2) .
W9 O15 1.74(4) .
W9 O30 1.83(3) .
W9 O16 1.91(3) .
W9 O8 1.96(3) .
W9 O14 1.98(3) .
W9 O25 2.50(3) .
W10 O45 1.72(3) .
W10 O54 1.88(3) .
W10 O55 1.89(3) .
W10 O49 1.90(3) .
W10 O48 1.95(3) .
W10 O69 2.42(3) .
W11 O46 1.68(3) .
W11 O51 1.82(3) .
W11 O49 1.92(3) .
W11 O47 1.94(3) .
W11 O50 1.96(3) .
W11 O68 2.41(2) .
W12 O44 1.68(4) .
W12 O52 1.80(3) .
W12 O53 1.83(3) .
W12 O48 1.87(3) .
W12 O47 1.88(3) .
W12 O70 2.45(3) .
W13 O56 1.62(3) .
W13 O74 1.79(3) .
W13 O57 1.94(3) .
W13 O67 1.95(3) .
W13 O51 1.98(3) .
W13 O68 2.46(2) .
W14 O66 1.61(3) .
W14 O75 1.80(3) .
W14 O67 1.91(3) .
W14 O65 1.93(3) .
W14 O52 2.01(3) .
W15 O64 1.66(4) .
W15 O76 1.79(3) .
W15 O65 1.82(3) .
W15 O63 2.00(3) .
W15 O53 2.02(3) .
W15 O70 2.42(3) .
W16 O62 1.74(4) .
W16 O63 1.80(3) .
W16 O77 1.81(2) .
W16 O61 1.97(3) .
W16 O54 1.99(3) .
W16 O69 2.38(3) .
W17 O60 1.71(3) .
W17 O72 1.83(2) .
W17 O59 1.89(2) .
W17 O61 1.92(3) .
W17 O55 1.97(3) .
W17 O69 2.36(3) .
W18 O58 1.73(2) .
W18 O57 1.87(3) .
W18 O73 1.88(2) .
W18 O50 1.94(3) .
W18 O59 1.94(2) .
W18 O68 2.38(2) .
W10B O55 1.25(3) .
W10B O45 1.70(3) .
W10B O54 1.79(3) .
W10B O49 2.32(3) .
W11B O49 1.46(3) .
W11B O50 1.61(3) .
W11B O46 1.87(3) .
W11B O47 2.35(3) .
W11B O51 2.36(3) .
W11B O68 2.42(3) .
W12B O48 1.09(3) .
W12B O53 1.91(3) .
W12B O47 1.95(3) .
W12B O44 1.96(4) .
W12B O70 2.45(3) .
W13B O57 1.62(3) .
W13B O51 1.81(3) .
W13B O74 1.89(3) .
W13B O56 2.01(3) .
W13B O68 2.05(3) .
W13B O67 2.18(3) .
W14B O65 1.79(3) .
W14B O52 1.80(3) .
W14B O75 1.91(3) .
W14B O70 1.92(3) .
W14B O67 1.97(3) .
W14B O66 2.24(3) .
W15B O63 1.27(3) .
W15B O76 1.82(3) .
W15B O64 1.90(4) .
W15B O53 2.09(3) .
W15B O70 2.42(3) .
W15B O65 2.50(3) .
W16B O61 1.45(3) .
W16B O62 1.54(4) .
W16B O77 1.95(3) .
W16B O54 2.16(3) .
W16B O63 2.50(3) .
W17B O60 1.19(3) .
W17B O72 1.81(3) .
W17B O61 2.06(3) .
W17B O59 2.14(2) .
W17B O55 2.33(3) .
W18B O58 1.50(3) .
W18B O59 1.74(2) .
W18B O73 1.79(3) .
W18B O50 2.18(3) .
W18B O57 2.26(3) .
W19 O89 1.73(3) .
W19 O90 1.87(3) .
W19 O91 1.90(3) .
W19 O93 1.92(3) .
W19 O94 1.96(3) .
W19 O99 2.45(3) .
W20 O88 1.66(4) .
W20 O95 1.83(3) .
W20 O96 1.84(3) .
W20 O91 1.96(3) .
W20 O92 2.01(3) .
W20 O99 2.38(3) .
W21 O87 1.71(3) .
W21 O97 1.81(3) .
W21 O92 1.90(3) .
W21 O98 1.97(3) .
W21 O90 2.02(3) .
W21 O99 2.39(3) .
W22 O113 1.70(3) .
W22 O93 1.88(3) .
W22 O112 1.89(3) .
W22 O115 1.90(3) .
W22 O114 1.94(3) .
W22 O102 2.41(2) .
W23 O103 1.65(3) .
W23 O104 1.84(2) .
W23 O116 1.85(3) .
W23 O98 1.86(3) .
W23 O114 1.93(3) .
W23 O102 2.47(2) .
W24 O105 1.67(3) .
W24 O117 1.83(2) .
W24 O106 1.92(3) .
W24 O104 1.97(2) .
W24 O97 2.03(3) .
W24 O100 2.45(2) .
W25 O107 1.71(3) .
W25 O118 1.83(3) .
W25 O108 1.90(2) .
W25 O106 1.93(3) .
W25 O96 2.00(3) .
W25 O100 2.42(2) .
W26 O109 1.67(4) .
W26 O119 1.82(2) .
W26 O110 1.86(3) .
W26 O108 1.90(2) .
W26 O95 2.02(3) .
W26 O101 2.39(2) .
W27 O111 1.72(3) .
W27 O120 1.86(2) .
W27 O94 1.87(3) .
W27 O112 1.94(3) .
W27 O110 1.98(3) .
W27 O101 2.43(2) .
W28 O124 1.73(3) .
W28 O122 1.78(2) .
W28 O121 1.83(2) .
W28 O116 2.00(3) .
W28 O115 2.03(3) .
W28 O102 2.46(2) .
W29 O129 1.68(4) .
W29 O134 1.88(3) .
W29 O131 1.90(3) .
W29 O135 1.93(3) .
W29 O132 1.95(3) .
W29 O139 2.39(3) .
W30 O128 1.64(3) .
W30 O133 1.87(2) .
W30 O138 1.90(3) .
W30 O131 1.98(3) .
W30 O130 2.07(3) .
W30 O139 2.50(3) .
W31 O127 1.70(3) .
W31 O130 1.80(3) .
W31 O137 1.85(3) .
W31 O132 1.95(3) .
W31 O136 2.00(3) .
W31 O139 2.39(3) .
W32 O145 1.68(3) .
W32 O144 1.87(3) .
W32 O159 1.88(3) .
W32 O134 1.97(3) .
W32 O146 2.03(3) .
W32 O140 2.42(3) .
W33 O143 1.61(3) .
W33 O160 1.85(3) .
W33 O154 1.88(2) .
W33 O144 1.97(3) .
W33 O133 2.00(2) .
W33 O140 2.48(3) .
W34 O153 1.63(3) .
W34 O155 1.87(3) .
W34 O154 1.93(2) .
W34 O138 1.95(3) .
W34 O152 2.02(3) .
W34 O142 2.47(2) .
W35 O151 1.69(3) .
W35 O152 1.79(3) .
W35 O156 1.82(2) .
W35 O137 1.96(3) .
W35 O150 1.98(3) .
W35 O142 2.42(2) .
W36 O149 1.71(3) .
W36 O136 1.81(3) .
W36 O150 1.86(3) .
W36 O157 1.88(3) .
W36 O148 1.94(3) .
W36 O141 2.41(2) .
W37 O147 1.70(4) .
W37 O146 1.83(3) .
W37 O135 1.88(3) .
W37 O158 1.90(2) .
W37 O148 1.92(3) .
W37 O141 2.42(2) .
W38 O164 1.71(3) .
W38 O161 1.78(3) .
W38 O162 1.81(3) .
W38 O157 2.03(3) .
W38 O158 2.03(2) .
W38 O141 2.41(2) .
W29B O135 1.37(3) .
W29B O129 1.68(4) .
W29B O134 2.01(3) .
W29B O132 2.02(3) .
W29B O131 2.51(3) .
W30B O131 1.73(3) .
W30B O130 1.85(4) .
W30B O139 1.89(3) .
W30B O133 2.02(3) .
W30B O138 2.07(3) .
W30B O128 2.23(3) .
W31B O136 1.26(3) .
W31B O127 1.86(4) .
W31B O132 1.86(3) .
W31B O137 2.14(3) .
W31B O139 2.50(3) .
W32B O146 1.63(3) .
W32B O145 1.65(3) .
W32B O159 1.82(3) .
W32B O134 2.12(3) .
W32B O144 2.33(3) .
W33B O160 1.71(3) .
W33B O144 1.75(3) .
W33B O140 2.02(3) .
W33B O154 2.03(3) .
W33B O133 2.06(3) .
W33B O143 2.06(3) .
W34B O155 1.65(3) .
W34B O152 1.82(3) .
W34B O142 1.87(3) .
W34B O154 2.07(3) .
W34B O138 2.09(3) .
W34B O153 2.23(3) .
W35B O150 1.28(3) .
W35B O156 1.78(3) .
W35B O151 1.91(3) .
W35B O137 2.19(3) .
W35B O142 2.51(3) .
W35B O152 2.51(3) .
W36B O157 1.56(3) .
W36B O149 1.57(3) .
W36B O148 1.63(3) .
W36B O136 2.43(3) .
W36B O150 2.48(3) .
W37B O147 1.29(4) .
W37B O158 1.74(3) .
W37B O148 2.02(3) .
W37B O146 2.08(3) .
W37B O135 2.34(3) .
W38B O164 1.27(3) .
W38B O158 1.80(3) .
W38B O162 1.99(3) .
W38B O157 2.14(3) .
W38B O161 2.29(3) .
P1 O125 1.49(2) .
P1 O43 1.57(3) .
P1 O42 1.59(3) .
P1 C1 1.80(4) .
P2 O126 1.52(3) .
P2 O86 1.53(2) .
P2 O85 1.58(2) .
P2 C5 1.78(4) .
P3 O83 1.53(3) .
P3 O84 1.54(3) .
P3 O165 1.55(3) .
P3 C6 1.75(4) .
P4 O41 1.53(3) .
P4 O166 1.53(3) .
P4 O40 1.54(3) .
P4 C10 1.72(4) .
P5 O25 1.48(3) .
P5 O28 1.50(2) .
P5 O26 1.51(2) .
P5 O27 1.52(3) .
P6 O70 1.52(3) .
P6 O68 1.55(3) .
P6 O69 1.56(3) .
P6 O71 1.56(2) .
P7 O100 1.48(2) .
P7 O102 1.51(2) .
P7 O101 1.54(2) .
P7 O99 1.54(3) .
P8 O142 1.49(2) .
P8 O140 1.51(3) .
P8 O141 1.54(2) .
P8 O139 1.54(3) .
O38 C11 1.25(5) .
O39 C11 1.22(5) .
O81 C13 1.26(5) .
O82 C13 1.20(5) .
O85 Na1 2.94(4) .
O119 Na1 2.93(4) .
C1 C2 1.48(5) .
C2 C3 1.53(5) .
C3 C4 1.58(5) .
C4 C5 1.52(5) .
C6 C7 1.55(5) .
C7 C8 1.48(6) .
C8 C9 1.55(6) .
C9 C10 1.57(5) .
C11 C12 1.53(7) .
C13 C14 1.59(7) .
N1S C2S 1.45(7) .
N1S C1S 1.47(7) .
N2S C3S 1.41(5) .
N2S C4S 1.50(6) .
N3S C5S 1.44(5) .
N3S C6S 1.44(5) .
N4S C8S 1.46(6) .
N4S C7S 1.51(6) .
N5S C9S 1.44(5) .
N5S C10S 1.44(5) .
N6S C11S 1.45(6) .
N6S C12S 1.47(6) .
N7S C13S 1.39(5) .
N7S C14S 1.41(5) .
Na1 O7W 2.37(7) .
O21W O21W 1.08(17) 2
O39W O40W 1.80(14) .
